data_7121210
loop_
_publ_author_name
'Heinl, S.'
'Timoshkin, A. Y.'
'M\"uller, J'
'Scheer, M.'

_publ_section_title
;
 Unexpected differences in the reactivity between the phosphorus and
 arsenic derivatives
 [(Cp<sup>BIG</sup>Fe)<sub>2</sub>(\m,\h<sup>4:4</sup>-E<sub>4</sub>)] (E
 = P and As).
;
_journal_issue 18
_journal_name_full 'Chemical communications (Cambridge, England)'
_journal_page_first 2244
_journal_page_last 2247
_journal_paper_doi 10.1039/c7cc09730a
_journal_volume 54
_journal_year 2018
_chemical_formula_moiety 'C165 H195 As6 Fe3, (C H3 C N)0.50'
_chemical_formula_sum 'C166 H196.5 As6 Fe3 N0.5'
_chemical_formula_weight 2815.80
_chemical_properties_physical Air-sensitive,Moisture-sensitive,Oxygen-sensitive
_space_group_crystal_system triclinic
_space_group_IT_number 2
_space_group_name_Hall '-P 1'
_space_group_name_H-M_alt 'P -1'
_symmetry_space_group_name_Hall '-P 1'
_symmetry_space_group_name_H-M 'P -1'
_atom_sites_solution_hydrogens mixed
_atom_sites_solution_primary direct
_atom_sites_solution_secondary difmap
_audit_creation_method SHELXL-2014/7
_audit_update_record
;
2017-12-18 deposited with the CCDC.
2018-01-29 downloaded from the CCDC.
;
_cell_angle_alpha 98.9194(14)
_cell_angle_beta 106.1842(14)
_cell_angle_gamma 114.402(2)
_cell_formula_units_Z 2
_cell_length_a 17.9595(4)
_cell_length_b 20.6577(5)
_cell_length_c 23.1771(3)
_cell_measurement_reflns_used 22809
_cell_measurement_temperature 122.9(5)
_cell_measurement_theta_max 66.2090
_cell_measurement_theta_min 4.1660
_cell_volume 7152.4(3)
_computing_molecular_graphics 'SXGRAPH (Farrugia, 1999)'
_computing_structure_refinement 'SHELXL-2014/7 (Sheldrick, 2014)'
_computing_structure_solution 'SIR-97 (Altomare, 1999)'
_diffrn_ambient_environment N~2~
_diffrn_ambient_temperature 122.9(5)
_diffrn_detector 'CCD plate'
_diffrn_detector_area_resol_mean 10.5431
_diffrn_detector_type Ruby
_diffrn_measured_fraction_theta_full 0.969
_diffrn_measured_fraction_theta_max 0.969
_diffrn_measurement_device 'four-circle diffractometer'
_diffrn_measurement_device_type 'Xcalibur, Ruby, Gemini ultra'
_diffrn_measurement_method '\w scans'
_diffrn_radiation_monochromator mirror
_diffrn_radiation_probe x-ray
_diffrn_radiation_type CuK\a
_diffrn_radiation_wavelength 1.54178
_diffrn_reflns_av_R_equivalents 0.0327
_diffrn_reflns_av_unetI/netI 0.0400
_diffrn_reflns_Laue_measured_fraction_full 0.969
_diffrn_reflns_Laue_measured_fraction_max 0.969
_diffrn_reflns_limit_h_max 21
_diffrn_reflns_limit_h_min -20
_diffrn_reflns_limit_k_max 24
_diffrn_reflns_limit_k_min -24
_diffrn_reflns_limit_l_max 27
_diffrn_reflns_limit_l_min -27
_diffrn_reflns_number 63365
_diffrn_reflns_point_group_measured_fraction_full 0.969
_diffrn_reflns_point_group_measured_fraction_max 0.969
_diffrn_reflns_theta_full 66.653
_diffrn_reflns_theta_max 66.653
_diffrn_reflns_theta_min 2.922
_diffrn_source 'fine-focus sealed X-ray tube'
_diffrn_source_type 'Enhance Ultra (Cu) X-ray Source'
_exptl_absorpt_coefficient_mu 4.328
_exptl_absorpt_correction_T_max 0.772
_exptl_absorpt_correction_T_min 0.343
_exptl_absorpt_correction_type analytical
_exptl_absorpt_process_details
;
CrysAlisPro 1.171.38.41 (Rigaku Oxford Diffraction, 2015)
Analytical numeric absorption correction using a multifaceted crystal
            model based on expressions derived by R.C. Clark & J.S. Reid.
(Clark, R. C. & Reid, J. S. (1995). Acta Cryst. A51, 887-897)
Empirical absorption correction using spherical harmonics,
 implemented in SCALE3 ABSPACK scaling algorithm.
;
_exptl_crystal_colour 'clear light yellow'
_exptl_crystal_density_diffrn 1.307
_exptl_crystal_description plate
_exptl_crystal_F_000 2944
_exptl_crystal_size_max 0.399
_exptl_crystal_size_mid 0.194
_exptl_crystal_size_min 0.062
_refine_diff_density_max 1.630
_refine_diff_density_min -0.725
_refine_diff_density_rms 0.110
_refine_ls_extinction_method none
_refine_ls_goodness_of_fit_ref 1.000
_refine_ls_hydrogen_treatment constr
_refine_ls_matrix_type full
_refine_ls_number_parameters 1741
_refine_ls_number_reflns 24528
_refine_ls_number_restraints 324
_refine_ls_restrained_S_all 1.012
_refine_ls_R_factor_all 0.0742
_refine_ls_R_factor_gt 0.0606
_refine_ls_shift/su_max 0.001
_refine_ls_shift/su_mean 0.000
_refine_ls_structure_factor_coef Fsqd
_refine_ls_weighting_details 'w=1/[\s^2^(Fo^2^)+(0.1323P)^2^] where P=(Fo^2^+2Fc^2^)/3'
_refine_ls_weighting_scheme calc
_refine_ls_wR_factor_gt 0.1771
_refine_ls_wR_factor_ref 0.1831
_reflns_Friedel_coverage 0.000
_reflns_number_gt 17758
_reflns_number_total 24535
_reflns_threshold_expression 'I > 2\s(I)'
_cod_data_source_file c7cc09730a2.cif
_cod_data_source_block 4
_cod_depositor_comments 'Adding full bibliography for 7121207--7121210.cif.'
_cod_original_formula_sum 'C166 H196.50 As6 Fe3 N0.50'
_cod_database_code 7121210
_shelx_shelxl_version_number 2014/7
_shelx_space_group_comment
;
The symmetry employed for this shelxl refinement is uniquely defined
by the following loop, which should always be used as a source of
symmetry information in preference to the above space-group names.
They are only intended as comments.
;
_shelx_estimated_absorpt_t_min 0.277
_shelx_estimated_absorpt_t_max 0.775
_oxdiff_exptl_absorpt_empirical_full_min 0.753
_oxdiff_exptl_absorpt_empirical_full_max 1.404
_oxdiff_exptl_absorpt_empirical_details
;
Empirical correction (ABSPACK) includes:
- Absorption correction using spherical harmonics
- Frame scaling
;

loop_
_space_group_symop_operation_xyz
'x, y, z'
'-x, -y, -z'

loop_
_atom_site_label
_atom_site_type_symbol
_atom_site_fract_x
_atom_site_fract_y
_atom_site_fract_z
_atom_site_U_iso_or_equiv
_atom_site_adp_type
_atom_site_occupancy
_atom_site_site_symmetry_order
_atom_site_calc_flag
_atom_site_refinement_flags_posn
_atom_site_refinement_flags_adp
_atom_site_refinement_flags_occupancy
_atom_site_disorder_assembly
_atom_site_disorder_group
C1 C 0.0254(3) 0.0576(3) 0.6327(2) 0.0399(10) Uani 1 1 d . . . . .
C2 C 0.0564(3) 0.0038(2) 0.63179(19) 0.0380(10) Uani 1 1 d . . . . .
C3 C 0.1400(3) 0.0348(3) 0.6252(2) 0.0411(11) Uani 1 1 d . . . . .
C4 C 0.1616(3) 0.1099(3) 0.6225(2) 0.0415(11) Uani 1 1 d . . . . .
C5 C 0.0917(3) 0.1241(2) 0.6267(2) 0.0395(11) Uani 1 1 d . . . . .
C6 C -0.0627(3) 0.0447(3) 0.6326(2) 0.0409(11) Uani 1 1 d . . . . .
C7 C -0.0736(3) 0.0993(3) 0.6676(2) 0.0448(11) Uani 1 1 d . . . . .
H7 H -0.0232 0.1459 0.6932 0.054 Uiso 1 1 calc R U . . .
C8 C -0.1387(3) -0.0221(3) 0.5939(2) 0.0438(11) Uani 1 1 d . . . . .
H8 H -0.1340 -0.0600 0.5687 0.053 Uiso 1 1 calc R U . . .
C9 C -0.1554(4) 0.0870(3) 0.6657(3) 0.0576(14) Uani 1 1 d . . . . .
H9 H -0.1601 0.1251 0.6906 0.069 Uiso 1 1 calc R U . . .
C10 C -0.2224(3) -0.0336(3) 0.5920(3) 0.0505(13) Uani 1 1 d . . . . .
H10 H -0.2734 -0.0794 0.5653 0.061 Uiso 1 1 calc R U . . .
C11 C -0.2323(4) 0.0195(3) 0.6280(3) 0.0550(14) Uani 1 1 d . . . . .
C12 C -0.3217(4) 0.0077(4) 0.6261(4) 0.0733(18) Uani 1 1 d . . . . .
H12A H -0.3202 0.0155 0.6698 0.088 Uiso 1 1 calc R U . . .
H12B H -0.3661 -0.0449 0.6015 0.088 Uiso 1 1 calc R U . . .
C13 C -0.3517(4) 0.0584(4) 0.5976(3) 0.0697(16) Uani 1 1 d . . . . .
H13A H -0.3610 0.0459 0.5523 0.084 Uiso 1 1 calc R U . . .
H13B H -0.3041 0.1108 0.6186 0.084 Uiso 1 1 calc R U . . .
C14 C -0.4365(5) 0.0521(5) 0.6038(4) 0.090(2) Uani 1 1 d . . . . .
H14A H -0.4263 0.0677 0.6492 0.108 Uiso 1 1 calc R U . . .
H14B H -0.4834 -0.0008 0.5851 0.108 Uiso 1 1 calc R U . . .
C15 C -0.4686(6) 0.1008(5) 0.5708(5) 0.110(3) Uani 1 1 d . . . . .
H15A H -0.5231 0.0950 0.5761 0.165 Uiso 1 1 calc R U . . .
H15B H -0.4229 0.1533 0.5898 0.165 Uiso 1 1 calc R U . . .
H15C H -0.4800 0.0848 0.5257 0.165 Uiso 1 1 calc R U . . .
C16 C 0.0066(3) -0.0763(2) 0.6271(2) 0.0381(10) Uani 1 1 d . . . . .
C17 C -0.0297(3) -0.0993(3) 0.6709(2) 0.0480(12) Uani 1 1 d . . . . .
H17 H -0.0231 -0.0630 0.7054 0.058 Uiso 1 1 calc R U . . .
C18 C -0.0058(3) -0.1305(3) 0.5767(2) 0.0450(11) Uani 1 1 d . . . . .
H18 H 0.0171 -0.1160 0.5458 0.054 Uiso 1 1 calc R U . . .
C19 C -0.0756(4) -0.1750(3) 0.6648(3) 0.0603(15) Uani 1 1 d . . . . .
H19 H -0.1003 -0.1899 0.6948 0.072 Uiso 1 1 calc R U . . .
C20 C -0.0515(4) -0.2063(3) 0.5707(3) 0.0544(13) Uani 1 1 d . . . . .
H20 H -0.0592 -0.2427 0.5358 0.065 Uiso 1 1 calc R U . . .
C21 C -0.0854(4) -0.2289(3) 0.6143(3) 0.0646(16) Uani 1 1 d D . . . .
C22 C -0.1305(7) -0.3115(4) 0.6084(4) 0.111(2) Uani 1 1 d D U . . .
H22A H -0.1668 -0.3416 0.5635 0.133 Uiso 0.55 1 calc R U P A 1
H22B H -0.1698 -0.3213 0.6323 0.133 Uiso 0.55 1 calc R U P A 1
H22C H -0.1895 -0.3252 0.6098 0.133 Uiso 0.45 1 calc R U P B 2
H22D H -0.1401 -0.3400 0.5661 0.133 Uiso 0.45 1 calc R U P B 2
C23 C -0.0569(12) -0.3339(8) 0.6356(9) 0.119(4) Uani 0.55 1 d D U P C 1
H23A H -0.0200 -0.3249 0.6099 0.143 Uiso 0.55 1 calc R U P C 1
H23B H -0.0183 -0.2997 0.6791 0.143 Uiso 0.55 1 calc R U P C 1
C24 C -0.0870(13) -0.4137(7) 0.6381(9) 0.138(5) Uani 0.55 1 d D U P C 1
H24A H -0.1240 -0.4232 0.6637 0.166 Uiso 0.55 1 calc R U P C 1
H24B H -0.1249 -0.4483 0.5947 0.166 Uiso 0.55 1 calc R U P C 1
C25 C -0.0146(14) -0.4316(9) 0.6647(9) 0.150(6) Uani 0.55 1 d D U P C 1
H25A H -0.0403 -0.4839 0.6644 0.225 Uiso 0.55 1 calc R U P C 1
H25B H 0.0216 -0.4240 0.6391 0.225 Uiso 0.55 1 calc R U P C 1
H25C H 0.0225 -0.3988 0.7082 0.225 Uiso 0.55 1 calc R U P C 1
C23B C -0.085(2) -0.337(2) 0.6560(17) 0.200(7) Uani 0.45 1 d D U P C 2
H23C H -0.1219 -0.3912 0.6496 0.240 Uiso 0.45 1 calc R U P C 2
H23D H -0.0703 -0.3084 0.6995 0.240 Uiso 0.45 1 calc R U P C 2
C24B C 0.001(2) -0.323(2) 0.6433(19) 0.200(7) Uani 0.45 1 d D U P C 2
H24C H 0.0424 -0.2688 0.6569 0.240 Uiso 0.45 1 calc R U P C 2
H24D H -0.0137 -0.3442 0.5978 0.240 Uiso 0.45 1 calc R U P C 2
C25B C 0.043(2) -0.363(2) 0.6834(17) 0.200(7) Uani 0.45 1 d D U P C 2
H25D H 0.0970 -0.3564 0.6776 0.300 Uiso 0.45 1 calc R U P C 2
H25E H 0.0561 -0.3418 0.7282 0.300 Uiso 0.45 1 calc R U P C 2
H25F H 0.0003 -0.4168 0.6695 0.300 Uiso 0.45 1 calc R U P C 2
C26 C 0.1888(3) -0.0043(3) 0.6138(2) 0.0423(11) Uani 1 1 d . . . . .
C27 C 0.2123(3) -0.0434(3) 0.6528(2) 0.0508(13) Uani 1 1 d . . . . .
H27 H 0.2000 -0.0424 0.6902 0.061 Uiso 1 1 calc R U . . .
C28 C 0.2076(3) -0.0088(3) 0.5586(2) 0.0501(13) Uani 1 1 d . . . . .
H28 H 0.1920 0.0167 0.5306 0.060 Uiso 1 1 calc R U . . .
C29 C 0.2529(4) -0.0832(4) 0.6378(3) 0.0653(16) Uani 1 1 d . . . . .
H29 H 0.2680 -0.1094 0.6653 0.078 Uiso 1 1 calc R U . . .
C30 C 0.2479(4) -0.0493(4) 0.5447(3) 0.0603(15) Uani 1 1 d . . . . .
H30 H 0.2592 -0.0517 0.5069 0.072 Uiso 1 1 calc R U . . .
C31 C 0.2727(4) -0.0869(4) 0.5845(3) 0.0641(15) Uani 1 1 d D . . . .
C32 C 0.3193(5) -0.1299(4) 0.5694(3) 0.0810(19) Uani 1 1 d D U . . .
H32A H 0.3599 -0.1029 0.5497 0.097 Uiso 1 1 calc R U . . .
H32B H 0.3551 -0.1327 0.6091 0.097 Uiso 1 1 calc R U . . .
C33 C 0.2572(5) -0.2049(4) 0.5270(4) 0.095(2) Uani 1 1 d D U . . .
H33A H 0.2917 -0.2281 0.5157 0.114 Uiso 1 1 calc R U . . .
H33B H 0.2224 -0.2006 0.4877 0.114 Uiso 1 1 calc R U . . .
C34 C 0.1942(7) -0.2568(6) 0.5490(5) 0.117(3) Uani 1 1 d D U . . .
H34A H 0.1498 -0.3015 0.5124 0.140 Uiso 1 1 calc R U . . .
H34B H 0.1625 -0.2323 0.5632 0.140 Uiso 1 1 calc R U . . .
C35 C 0.2328(10) -0.2832(9) 0.6024(8) 0.200(7) Uani 1 1 d D U . . .
H35A H 0.1850 -0.3173 0.6129 0.300 Uiso 1 1 calc R U . . .
H35B H 0.2626 -0.3094 0.5888 0.300 Uiso 1 1 calc R U . . .
H35C H 0.2754 -0.2400 0.6398 0.300 Uiso 1 1 calc R U . . .
C36 C 0.2359(3) 0.1551(3) 0.6041(2) 0.0446(11) Uani 1 1 d . . . . .
C37 C 0.3216(3) 0.1690(3) 0.6327(2) 0.0539(14) Uani 1 1 d . . . . .
H37 H 0.3370 0.1548 0.6695 0.065 Uiso 1 1 calc R U . . .
C38 C 0.2161(3) 0.1787(3) 0.5507(2) 0.0464(12) Uani 1 1 d . . . . .
H38 H 0.1581 0.1710 0.5302 0.056 Uiso 1 1 calc R U . . .
C39 C 0.3861(4) 0.2031(3) 0.6095(2) 0.0555(14) Uani 1 1 d . . . . .
H39 H 0.4444 0.2115 0.6302 0.067 Uiso 1 1 calc R U . . .
C40 C 0.2818(4) 0.2133(3) 0.5280(2) 0.0535(13) Uani 1 1 d . . . . .
H40 H 0.2673 0.2290 0.4920 0.064 Uiso 1 1 calc R U . . .
C41 C 0.3663(4) 0.2254(3) 0.5558(2) 0.0548(14) Uani 1 1 d . . . . .
C42 C 0.4361(5) 0.2619(3) 0.5303(3) 0.0710(17) Uani 1 1 d . U . . .
H42A H 0.4789 0.2428 0.5408 0.085 Uiso 0.6 1 calc R U P D 1
H42B H 0.4075 0.2459 0.4837 0.085 Uiso 0.6 1 calc R U P D 1
H42C H 0.4242 0.2993 0.5134 0.085 Uiso 0.4 1 calc R U P E 2
H42D H 0.4933 0.2902 0.5669 0.085 Uiso 0.4 1 calc R U P E 2
C43 C 0.4843(8) 0.3416(6) 0.5525(6) 0.081(3) Uani 0.6 1 d . . P F 1
H43A H 0.5330 0.3578 0.5369 0.097 Uiso 0.6 1 calc R U P F 1
H43B H 0.5116 0.3574 0.5992 0.097 Uiso 0.6 1 calc R U P F 1
C44 C 0.4313(10) 0.3853(7) 0.5337(6) 0.089(4) Uani 0.6 1 d . . P F 1
H44A H 0.4699 0.4382 0.5600 0.107 Uiso 0.6 1 calc R U P F 1
H44B H 0.3798 0.3656 0.5461 0.107 Uiso 0.6 1 calc R U P F 1
C45 C 0.3959(12) 0.3841(11) 0.4626(8) 0.090(5) Uani 0.6 1 d . . P F 1
H45A H 0.3648 0.4136 0.4589 0.134 Uiso 0.6 1 calc R U P F 1
H45B H 0.4458 0.4055 0.4494 0.134 Uiso 0.6 1 calc R U P F 1
H45C H 0.3551 0.3324 0.4355 0.134 Uiso 0.6 1 calc R U P F 1
C43B C 0.4496(12) 0.2191(10) 0.4825(9) 0.080(4) Uani 0.4 1 d . U P F 2
H43C H 0.3959 0.1982 0.4435 0.096 Uiso 0.4 1 calc R U P F 2
H43D H 0.4503 0.1761 0.4960 0.096 Uiso 0.4 1 calc R U P F 2
C44B C 0.5257(14) 0.2510(13) 0.4639(10) 0.099(6) Uani 0.4 1 d . U P F 2
H44C H 0.5786 0.2578 0.4978 0.118 Uiso 0.4 1 calc R U P F 2
H44D H 0.5362 0.3011 0.4609 0.118 Uiso 0.4 1 calc R U P F 2
C45B C 0.515(3) 0.197(2) 0.3917(18) 0.120(11) Uani 0.4 1 d . U P F 2
H45D H 0.5684 0.2231 0.3833 0.180 Uiso 0.4 1 calc R U P F 2
H45E H 0.5061 0.1482 0.3943 0.180 Uiso 0.4 1 calc R U P F 2
H45F H 0.4636 0.1916 0.3574 0.180 Uiso 0.4 1 calc R U P F 2
C46 C 0.0836(3) 0.1904(3) 0.6177(2) 0.0434(11) Uani 1 1 d . . . . .
C47 C 0.0031(4) 0.1841(3) 0.5810(2) 0.0503(12) Uani 1 1 d . . . . .
H47 H -0.0481 0.1363 0.5625 0.060 Uiso 1 1 calc R U . . .
C48 C 0.1580(4) 0.2621(3) 0.6423(2) 0.0543(14) Uani 1 1 d . . . . .
H48 H 0.2142 0.2682 0.6665 0.065 Uiso 1 1 calc R U . . .
C49 C -0.0032(4) 0.2469(4) 0.5710(3) 0.0654(16) Uani 1 1 d . . . . .
H49 H -0.0587 0.2411 0.5459 0.078 Uiso 1 1 calc R U . . .
C50 C 0.1506(5) 0.3232(3) 0.6318(3) 0.0674(17) Uani 1 1 d . . . . .
H50 H 0.2020 0.3709 0.6490 0.081 Uiso 1 1 calc R U . . .
C51 C 0.0700(5) 0.3177(4) 0.5968(3) 0.0744(18) Uani 1 1 d D . . . .
C52 C 0.0625(7) 0.3849(4) 0.5878(4) 0.105(3) Uani 1 1 d D . . . .
H52A H 0.0076 0.3798 0.5929 0.126 Uiso 0.5 1 calc R U P G -1
H52B H 0.1125 0.4287 0.6229 0.126 Uiso 0.5 1 calc R U P G -1
H52C H 0.0069 0.3686 0.5517 0.126 Uiso 0.5 1 calc R U P H -2
H52D H 0.1122 0.4163 0.5768 0.126 Uiso 0.5 1 calc R U P H -2
C53 C 0.0613(13) 0.4030(9) 0.5292(8) 0.105(5) Uani 0.5 1 d D U P I -1
H53A H 0.0098 0.3604 0.4940 0.126 Uiso 0.5 1 calc R U P I -1
H53B H 0.1150 0.4064 0.5230 0.126 Uiso 0.5 1 calc R U P I -1
C54 C 0.0573(16) 0.4739(11) 0.5233(13) 0.149(8) Uani 0.5 1 d D U P I -1
H54A H 0.0972 0.5143 0.5638 0.179 Uiso 0.5 1 calc R U P I -1
H54B H 0.0795 0.4891 0.4904 0.179 Uiso 0.5 1 calc R U P I -1
C55 C -0.0346(18) 0.4659(18) 0.5067(17) 0.202(13) Uani 0.5 1 d D U P I -1
H55A H -0.0322 0.5135 0.5037 0.302 Uiso 0.5 1 calc R U P I -1
H55B H -0.0744 0.4269 0.4661 0.302 Uiso 0.5 1 calc R U P I -1
H55C H -0.0566 0.4521 0.5396 0.302 Uiso 0.5 1 calc R U P I -1
C53B C 0.0634(13) 0.4311(9) 0.6446(7) 0.110(6) Uani 0.5 1 d D U P I -2
H53C H 0.0063 0.4013 0.6482 0.132 Uiso 0.5 1 calc R U P I -2
H53D H 0.0612 0.4749 0.6335 0.132 Uiso 0.5 1 calc R U P I -2
C54B C 0.1343(13) 0.4622(11) 0.7118(8) 0.136(7) Uani 0.5 1 d D U P I -2
H54C H 0.1583 0.5169 0.7283 0.163 Uiso 0.5 1 calc R U P I -2
H54D H 0.1836 0.4522 0.7115 0.163 Uiso 0.5 1 calc R U P I -2
C55B C 0.0885(6) 0.4218(5) 0.7545(4) 0.0351(18) Uani 0.5 1 d D U P I -2
H55D H 0.1320 0.4404 0.7978 0.053 Uiso 0.5 1 calc R U P I -2
H55E H 0.0400 0.4322 0.7544 0.053 Uiso 0.5 1 calc R U P I -2
H55F H 0.0652 0.3678 0.7377 0.053 Uiso 0.5 1 calc R U P I -2
C56 C 0.1240(3) 0.1198(3) 0.9618(2) 0.0380(10) Uani 1 1 d . . . . .
C57 C 0.1588(3) 0.0681(3) 0.9646(2) 0.0400(11) Uani 1 1 d . . . . .
C58 C 0.0992(3) 0.0004(2) 0.9136(2) 0.0393(11) Uani 1 1 d . . . . .
C59 C 0.0256(3) 0.0097(3) 0.8785(2) 0.0395(11) Uani 1 1 d . . . . .
C60 C 0.0420(3) 0.0838(2) 0.9085(2) 0.0379(10) Uani 1 1 d . . . . .
C61 C 0.1587(3) 0.1920(2) 1.0095(2) 0.0388(11) Uani 1 1 d . . . . .
C62 C 0.1030(3) 0.2081(3) 1.0329(2) 0.0452(12) Uani 1 1 d . . . . .
H62 H 0.0420 0.1724 1.0172 0.054 Uiso 1 1 calc R U . . .
C63 C 0.2481(3) 0.2455(3) 1.0354(2) 0.0441(11) Uani 1 1 d . . . . .
H63 H 0.2882 0.2359 1.0209 0.053 Uiso 1 1 calc R U . . .
C64 C 0.1345(4) 0.2752(3) 1.0789(2) 0.0493(12) Uani 1 1 d . . . . .
H64 H 0.0946 0.2846 1.0937 0.059 Uiso 1 1 calc R U . . .
C65 C 0.2797(4) 0.3117(3) 1.0812(2) 0.0509(13) Uani 1 1 d . . . . .
H65 H 0.3411 0.3464 1.0979 0.061 Uiso 1 1 calc R U . . .
C66 C 0.2239(4) 0.3291(3) 1.1037(2) 0.0509(13) Uani 1 1 d . . . . .
C67 C 0.2575(4) 0.4010(3) 1.1525(3) 0.0616(15) Uani 1 1 d . . . . .
H67A H 0.2130 0.4183 1.1427 0.074 Uiso 1 1 calc R U . . .
H67B H 0.3120 0.4387 1.1502 0.074 Uiso 1 1 calc R U . . .
C68 C 0.2783(5) 0.3964(3) 1.2209(3) 0.0760(19) Uani 1 1 d . . . . .
H68A H 0.2248 0.3570 1.2229 0.091 Uiso 1 1 calc R U . . .
H68B H 0.3252 0.3818 1.2317 0.091 Uiso 1 1 calc R U . . .
C69 C 0.3080(6) 0.4691(4) 1.2692(3) 0.099(3) Uani 1 1 d . . . . .
H69A H 0.3633 0.5080 1.2687 0.118 Uiso 1 1 calc R U . . .
H69B H 0.2624 0.4850 1.2574 0.118 Uiso 1 1 calc R U . . .
C70 C 0.3239(6) 0.4629(5) 1.3346(4) 0.109 Uiso 1 1 d . U . . .
H70A H 0.3431 0.5113 1.3642 0.148 Uiso 1 1 calc R U . . .
H70B H 0.2691 0.4251 1.3355 0.148 Uiso 1 1 calc R U . . .
H70C H 0.3700 0.4482 1.3468 0.148 Uiso 1 1 calc R U . . .
C71 C 0.2347(3) 0.0777(3) 1.0193(2) 0.0415(11) Uani 1 1 d . . . . .
C72 C 0.2969(3) 0.0580(3) 1.0134(2) 0.0464(12) Uani 1 1 d . . . . .
H72 H 0.2961 0.0412 0.9726 0.056 Uiso 1 1 calc R U . . .
C73 C 0.2379(3) 0.1027(3) 1.0799(2) 0.0457(12) Uani 1 1 d . . . . .
H73 H 0.1958 0.1171 1.0851 0.055 Uiso 1 1 calc R U . . .
C74 C 0.3618(3) 0.0622(3) 1.0667(3) 0.0523(13) Uani 1 1 d . . . . .
H74 H 0.4042 0.0479 1.0616 0.063 Uiso 1 1 calc R U . . .
C75 C 0.3022(3) 0.1067(3) 1.1327(2) 0.0527(14) Uani 1 1 d . . . . .
H75 H 0.3028 0.1235 1.1735 0.063 Uiso 1 1 calc R U . . .
C76 C 0.3643(4) 0.0872(3) 1.1271(2) 0.0537(14) Uani 1 1 d D . . . .
C77 C 0.4349(4) 0.0942(4) 1.1854(3) 0.0722(18) Uani 1 1 d D . . . .
H77A H 0.4923 0.1348 1.1896 0.087 Uiso 1 1 calc R U . . .
H77B H 0.4225 0.1103 1.2226 0.087 Uiso 1 1 calc R U . . .
C78 C 0.4453(5) 0.0294(4) 1.1887(3) 0.081(2) Uani 1 1 d D . . . .
H78A H 0.4693 0.0192 1.1568 0.097 Uiso 1 1 calc R U . . .
H78B H 0.3858 -0.0138 1.1762 0.097 Uiso 1 1 calc R U . . .
C79 C 0.5038(4) 0.0325(4) 1.2517(3) 0.0715(17) Uani 1 1 d D . . . .
H79A H 0.5621 0.0777 1.2664 0.086 Uiso 1 1 calc R U . . .
H79B H 0.4770 0.0373 1.2830 0.086 Uiso 1 1 calc R U . . .
C80 C 0.5175(6) -0.0353(5) 1.2493(4) 0.115(3) Uani 1 1 d D . . . .
H80A H 0.5557 -0.0297 1.2913 0.172 Uiso 1 1 calc R U . . .
H80B H 0.4602 -0.0803 1.2358 0.172 Uiso 1 1 calc R U . . .
H80C H 0.5454 -0.0398 1.2192 0.172 Uiso 1 1 calc R U . . .
C81 C 0.1013(3) -0.0714(3) 0.9040(2) 0.0412(11) Uani 1 1 d . . . . .
C82 C 0.0808(3) -0.1167(3) 0.8444(2) 0.0491(12) Uani 1 1 d . . . . .
H82 H 0.0676 -0.1003 0.8086 0.059 Uiso 1 1 calc R U . . .
C83 C 0.1187(3) -0.0984(3) 0.9555(2) 0.0461(12) Uani 1 1 d . . . . .
H83 H 0.1326 -0.0691 0.9967 0.055 Uiso 1 1 calc R U . . .
C84 C 0.0793(4) -0.1855(3) 0.8367(3) 0.0545(13) Uani 1 1 d . . . . .
H84 H 0.0656 -0.2152 0.7958 0.065 Uiso 1 1 calc R U . . .
C85 C 0.1157(4) -0.1675(3) 0.9467(3) 0.0563(14) Uani 1 1 d . . . . .
H85 H 0.1265 -0.1851 0.9820 0.068 Uiso 1 1 calc R U . . .
C86 C 0.0976(4) -0.2114(3) 0.8882(3) 0.0578(14) Uani 1 1 d . . . . .
C87 C 0.0981(4) -0.2856(3) 0.8800(4) 0.0745(18) Uani 1 1 d . . . . .
H87A H 0.1289 -0.2895 0.8514 0.089 Uiso 1 1 calc R U . . .
H87B H 0.1329 -0.2856 0.9216 0.089 Uiso 1 1 calc R U . . .
C88 C 0.0105(6) -0.3525(4) 0.8548(5) 0.107(3) Uani 1 1 d . U . . .
H88A H -0.0249 -0.3529 0.8134 0.129 Uiso 1 1 calc R U . . .
H88B H -0.0204 -0.3496 0.8837 0.129 Uiso 1 1 calc R U . . .
C89 C 0.0146(6) -0.4266(5) 0.8467(5) 0.110(3) Uani 1 1 d D U . . .
H89A H 0.0401 -0.4310 0.8887 0.132 Uiso 0.6 1 calc R U P J 1
H89B H 0.0536 -0.4264 0.8237 0.132 Uiso 0.6 1 calc R U P J 1
H89C H 0.0726 -0.4169 0.8763 0.132 Uiso 0.4 1 calc R U P K 2
H89D H 0.0101 -0.4452 0.8032 0.132 Uiso 0.4 1 calc R U P K 2
C90 C -0.0808(9) -0.4958(7) 0.8088(9) 0.108(5) Uani 0.6 1 d D U P L 1
H90A H -0.0768 -0.5421 0.8041 0.162 Uiso 0.6 1 calc R U P L 1
H90B H -0.1191 -0.4963 0.8319 0.162 Uiso 0.6 1 calc R U P L 1
H90C H -0.1056 -0.4918 0.7670 0.162 Uiso 0.6 1 calc R U P L 1
C90B C -0.0625(18) -0.4895(15) 0.8594(17) 0.139(10) Uani 0.4 1 d D U P L 2
H90D H -0.0572 -0.5351 0.8537 0.209 Uiso 0.4 1 calc R U P L 2
H90E H -0.0577 -0.4717 0.9027 0.209 Uiso 0.4 1 calc R U P L 2
H90F H -0.1201 -0.5001 0.8296 0.209 Uiso 0.4 1 calc R U P L 2
C91 C -0.0578(3) -0.0501(3) 0.8294(2) 0.0410(11) Uani 1 1 d . . . . .
C92 C -0.0990(3) -0.1197(3) 0.8394(2) 0.0432(11) Uani 1 1 d . . . . .
H92 H -0.0700 -0.1285 0.8760 0.052 Uiso 1 1 calc R U . . .
C93 C -0.1052(3) -0.0397(3) 0.7758(2) 0.0465(12) Uani 1 1 d . . . . .
H93 H -0.0803 0.0071 0.7684 0.056 Uiso 1 1 calc R U . . .
C94 C -0.1806(3) -0.1750(3) 0.7969(2) 0.0514(13) Uani 1 1 d . . . . .
H94 H -0.2060 -0.2216 0.8046 0.062 Uiso 1 1 calc R U . . .
C95 C -0.1876(3) -0.0961(3) 0.7333(2) 0.0553(14) Uani 1 1 d . . . . .
H95 H -0.2177 -0.0877 0.6969 0.066 Uiso 1 1 calc R U . . .
C96 C -0.2270(3) -0.1656(3) 0.7437(2) 0.0556(14) Uani 1 1 d . . . . .
C97 C -0.3153(4) -0.2281(4) 0.6958(3) 0.083(2) Uani 1 1 d . U . . .
H97A H -0.3420 -0.2660 0.7156 0.100 Uiso 0.5 1 calc R U P M 1
H97B H -0.3065 -0.2526 0.6599 0.100 Uiso 0.5 1 calc R U P M 1
H97C H -0.3501 -0.2066 0.6733 0.100 Uiso 0.5 1 calc R U P N 2
H97D H -0.3489 -0.2586 0.7178 0.100 Uiso 0.5 1 calc R U P N 2
C98 C -0.3846(8) -0.1925(8) 0.6689(6) 0.081(4) Uani 0.5 1 d . . P O 1
H98A H -0.3816 -0.1579 0.7053 0.097 Uiso 0.5 1 calc R U P O 1
H98B H -0.3644 -0.1635 0.6410 0.097 Uiso 0.5 1 calc R U P O 1
C99 C -0.4771(9) -0.2519(9) 0.6338(7) 0.080(4) Uani 0.5 1 d . U P O 1
H99A H -0.5029 -0.2708 0.6641 0.096 Uiso 0.5 1 calc R U P O 1
H99B H -0.4781 -0.2939 0.6059 0.096 Uiso 0.5 1 calc R U P O 1
C100 C -0.5360(16) -0.2230(13) 0.5923(9) 0.082(6) Uani 0.5 1 d . U P O 1
H10A H -0.5967 -0.2640 0.5699 0.123 Uiso 0.5 1 calc R U P O 1
H10B H -0.5363 -0.1820 0.6199 0.123 Uiso 0.5 1 calc R U P O 1
H10C H -0.5114 -0.2051 0.5616 0.123 Uiso 0.5 1 calc R U P O 1
C98B C -0.3004(8) -0.2821(8) 0.6438(6) 0.079(3) Uani 0.5 1 d . U P O 2
H98C H -0.2698 -0.2519 0.6202 0.095 Uiso 0.5 1 calc R U P O 2
H98D H -0.2620 -0.3006 0.6668 0.095 Uiso 0.5 1 calc R U P O 2
C99B C -0.3876(9) -0.3487(8) 0.5971(7) 0.082(4) Uani 0.5 1 d . U P O 2
H99C H -0.4280 -0.3315 0.5750 0.098 Uiso 0.5 1 calc R U P O 2
H99D H -0.4168 -0.3820 0.6195 0.098 Uiso 0.5 1 calc R U P O 2
C10B C -0.364(3) -0.393(2) 0.5470(19) 0.183(15) Uani 0.5 1 d . U P O 2
H10D H -0.4182 -0.4362 0.5160 0.274 Uiso 0.5 1 calc R U P O 2
H10E H -0.3350 -0.3593 0.5253 0.274 Uiso 0.5 1 calc R U P O 2
H10F H -0.3238 -0.4096 0.5696 0.274 Uiso 0.5 1 calc R U P O 2
C101 C -0.0226(3) 0.1119(3) 0.8913(2) 0.0405(11) Uani 1 1 d . . . . .
C102 C -0.1095(3) 0.0670(3) 0.8839(2) 0.0470(12) Uani 1 1 d . . . . .
H102 H -0.1256 0.0201 0.8915 0.056 Uiso 1 1 calc R U . . .
C103 C -0.0005(3) 0.1820(3) 0.8824(2) 0.0468(12) Uani 1 1 d . . . . .
H103 H 0.0589 0.2153 0.8891 0.056 Uiso 1 1 calc R U . . .
C104 C -0.1730(4) 0.0888(3) 0.8657(3) 0.0589(14) Uani 1 1 d . . . . .
H104 H -0.2317 0.0568 0.8613 0.071 Uiso 1 1 calc R U . . .
C105 C -0.0658(4) 0.2029(3) 0.8638(3) 0.0585(14) Uani 1 1 d . . . . .
H105 H -0.0495 0.2506 0.8577 0.070 Uiso 1 1 calc R U . . .
C106 C -0.1528(4) 0.1575(4) 0.8537(3) 0.0624(15) Uani 1 1 d D . . . .
C107 C -0.2238(5) 0.1785(5) 0.8320(4) 0.090(2) Uani 1 1 d D U . . .
H10G H -0.2758 0.1351 0.7977 0.108 Uiso 1 1 calc R U . . .
H10H H -0.2024 0.2197 0.8138 0.108 Uiso 1 1 calc R U . . .
C108 C -0.2533(6) 0.2027(5) 0.8823(5) 0.115(3) Uani 1 1 d D U . . .
H10I H -0.3058 0.2079 0.8614 0.138 Uiso 1 1 calc R U . . .
H10J H -0.2728 0.1619 0.9012 0.138 Uiso 1 1 calc R U . . .
C109 C -0.1896(8) 0.2717(6) 0.9336(6) 0.153(4) Uani 1 1 d D U . . .
H10K H -0.2005 0.2653 0.9725 0.184 Uiso 1 1 calc R U . . .
H10L H -0.1299 0.2776 0.9405 0.184 Uiso 1 1 calc R U . . .
C110 C -0.1878(12) 0.3381(8) 0.9272(9) 0.244(9) Uani 1 1 d D U . . .
H11A H -0.1421 0.3796 0.9650 0.365 Uiso 1 1 calc R U . . .
H11B H -0.1746 0.3470 0.8900 0.365 Uiso 1 1 calc R U . . .
H11C H -0.2455 0.3346 0.9221 0.365 Uiso 1 1 calc R U . . .
C111 C 0.4425(3) 0.3461(3) 0.8557(2) 0.0445(12) Uani 1 1 d . . . . .
C112 C 0.4835(3) 0.2990(3) 0.8571(2) 0.0432(11) Uani 1 1 d . . . . .
C113 C 0.4903(3) 0.2795(3) 0.9142(2) 0.0444(12) Uani 1 1 d . . . . .
C114 C 0.4558(3) 0.3159(3) 0.9489(2) 0.0412(11) Uani 1 1 d . . . . .
C115 C 0.4239(3) 0.3566(3) 0.9125(2) 0.0415(11) Uani 1 1 d . . . . .
C116 C 0.4381(3) 0.3858(3) 0.8080(2) 0.0464(12) Uani 1 1 d . . . . .
C117 C 0.4768(4) 0.4630(3) 0.8266(3) 0.0542(13) Uani 1 1 d . . . . .
H117 H 0.5014 0.4903 0.8702 0.065 Uiso 1 1 calc R U . . .
C118 C 0.4031(3) 0.3472(3) 0.7429(2) 0.0522(13) Uani 1 1 d . . . . .
H118 H 0.3772 0.2943 0.7292 0.063 Uiso 1 1 calc R U . . .
C119 C 0.4799(4) 0.5009(3) 0.7820(3) 0.0594(15) Uani 1 1 d . . . . .
H119 H 0.5070 0.5539 0.7958 0.071 Uiso 1 1 calc R U . . .
C120 C 0.4058(4) 0.3856(3) 0.6985(3) 0.0579(14) Uani 1 1 d . . . . .
H120 H 0.3813 0.3586 0.6549 0.069 Uiso 1 1 calc R U . . .
C121 C 0.4444(4) 0.4634(3) 0.7177(3) 0.0631(16) Uani 1 1 d D . . . .
C122 C 0.4458(5) 0.5059(4) 0.6705(3) 0.089(2) Uani 1 1 d D . . . .
H12C H 0.4851 0.5598 0.6934 0.107 Uiso 1 1 calc R U . . .
H12D H 0.4715 0.4905 0.6419 0.107 Uiso 1 1 calc R U . . .
C123 C 0.3571(5) 0.4945(4) 0.6316(3) 0.086(2) Uani 1 1 d D . . . .
H12E H 0.3294 0.5074 0.6598 0.103 Uiso 1 1 calc R U . . .
H12F H 0.3184 0.4413 0.6061 0.103 Uiso 1 1 calc R U . . .
C124 C 0.3650(6) 0.5433(5) 0.5876(4) 0.114(3) Uani 1 1 d D U . . .
H12G H 0.4019 0.5965 0.6137 0.136 Uiso 1 1 calc R U . . .
H12H H 0.3962 0.5323 0.5616 0.136 Uiso 1 1 calc R U . . .
C125 C 0.2828(7) 0.5332(7) 0.5465(5) 0.149(4) Uani 1 1 d D U . . .
H12I H 0.2936 0.5662 0.5201 0.224 Uiso 1 1 calc R U . . .
H12J H 0.2463 0.4811 0.5194 0.224 Uiso 1 1 calc R U . . .
H12K H 0.2519 0.5454 0.5716 0.224 Uiso 1 1 calc R U . . .
C126 C 0.5343(3) 0.2924(3) 0.8179(2) 0.0466(12) Uani 1 1 d . . . . .
C127 C 0.5209(3) 0.2272(3) 0.7805(2) 0.0484(12) Uani 1 1 d . . . . .
H127 H 0.4734 0.1810 0.7764 0.058 Uiso 1 1 calc R U . . .
C128 C 0.6058(4) 0.3602(3) 0.8233(3) 0.0639(16) Uani 1 1 d . . . . .
H128 H 0.6158 0.4061 0.8486 0.077 Uiso 1 1 calc R U . . .
C129 C 0.5764(4) 0.2280(3) 0.7483(3) 0.0596(14) Uani 1 1 d . . . . .
H129 H 0.5650 0.1823 0.7217 0.072 Uiso 1 1 calc R U . . .
C130 C 0.6607(4) 0.3602(4) 0.7925(3) 0.0718(18) Uani 1 1 d . . . . .
H130 H 0.7086 0.4064 0.7972 0.086 Uiso 1 1 calc R U . . .
C131 C 0.6486(4) 0.2950(4) 0.7547(3) 0.0665(17) Uani 1 1 d . . . . .
C132 C 0.7086(5) 0.2946(5) 0.7191(3) 0.085(2) Uani 1 1 d D . . . .
H13C H 0.7708 0.3210 0.7496 0.102 Uiso 1 1 calc R U . . .
H13D H 0.6934 0.2423 0.6999 0.102 Uiso 1 1 calc R U . . .
C133 C 0.7008(6) 0.3305(4) 0.6691(4) 0.098(3) Uani 1 1 d D . . . .
H13E H 0.7103 0.3811 0.6879 0.118 Uiso 1 1 calc R U . . .
H13F H 0.6397 0.3013 0.6370 0.118 Uiso 1 1 calc R U . . .
C134 C 0.7652(8) 0.3375(6) 0.6362(5) 0.136(4) Uani 1 1 d D U . . .
H13G H 0.8260 0.3628 0.6687 0.163 Uiso 1 1 calc R U . . .
H13H H 0.7522 0.2867 0.6142 0.163 Uiso 1 1 calc R U . . .
C135 C 0.7625(10) 0.3799(8) 0.5890(6) 0.181(6) Uani 1 1 d D U . . .
H13I H 0.8055 0.3819 0.5701 0.271 Uiso 1 1 calc R U . . .
H13J H 0.7030 0.3547 0.5558 0.271 Uiso 1 1 calc R U . . .
H13K H 0.7770 0.4309 0.6104 0.271 Uiso 1 1 calc R U . . .
C136 C 0.5365(3) 0.2390(3) 0.9400(2) 0.0454(12) Uani 1 1 d . . . . .
C137 C 0.5071(3) 0.1641(3) 0.9092(2) 0.0502(12) Uani 1 1 d . . . . .
H137 H 0.4605 0.1395 0.8687 0.060 Uiso 1 1 calc R U . . .
C138 C 0.6082(3) 0.2731(3) 0.9976(3) 0.0548(13) Uani 1 1 d . . . . .
H138 H 0.6319 0.3249 1.0182 0.066 Uiso 1 1 calc R U . . .
C139 C 0.5460(4) 0.1258(3) 0.9379(3) 0.0527(13) Uani 1 1 d . . . . .
H139 H 0.5252 0.0749 0.9163 0.063 Uiso 1 1 calc R U . . .
C140 C 0.6451(4) 0.2344(3) 1.0253(3) 0.0605(15) Uani 1 1 d . . . . .
H140 H 0.6933 0.2593 1.0650 0.073 Uiso 1 1 calc R U . . .
C141 C 0.6133(4) 0.1584(3) 0.9961(3) 0.0572(14) Uani 1 1 d . . . . .
C142 C 0.6499(5) 0.1133(4) 1.0276(3) 0.0709(17) Uani 1 1 d . . . . .
H14C H 0.6145 0.0605 1.0007 0.085 Uiso 1 1 calc R U . . .
H14D H 0.7112 0.1311 1.0296 0.085 Uiso 1 1 calc R U . . .
C143 C 0.6511(6) 0.1164(5) 1.0916(4) 0.088(2) Uani 1 1 d . . . . .
H14E H 0.5907 0.1032 1.0899 0.106 Uiso 1 1 calc R U . . .
H14F H 0.6904 0.1689 1.1189 0.106 Uiso 1 1 calc R U . . .
C144 C 0.6797(5) 0.0684(4) 1.1231(4) 0.083(2) Uani 1 1 d D . . . .
H14G H 0.6421 0.0163 1.0945 0.100 Uiso 0.55 1 calc R U P P 1
H14H H 0.7409 0.0832 1.1261 0.100 Uiso 0.55 1 calc R U P P 1
H14I H 0.7256 0.0637 1.1099 0.100 Uiso 0.45 1 calc R U P Q 2
H14J H 0.6287 0.0177 1.1100 0.100 Uiso 0.45 1 calc R U P Q 2
C145 C 0.6786(17) 0.0673(13) 1.1856(8) 0.117(8) Uani 0.55 1 d D U P R 1
H14K H 0.6992 0.0330 1.1993 0.175 Uiso 0.55 1 calc R U P R 1
H14L H 0.7175 0.1177 1.2156 0.175 Uiso 0.55 1 calc R U P R 1
H14M H 0.6181 0.0504 1.1839 0.175 Uiso 0.55 1 calc R U P R 1
C14B C 0.7167(15) 0.1020(14) 1.1949(7) 0.092(7) Uani 0.45 1 d D U P R 2
H14N H 0.7352 0.0699 1.2149 0.139 Uiso 0.45 1 calc R U P R 2
H14O H 0.7677 0.1519 1.2078 0.139 Uiso 0.45 1 calc R U P R 2
H14P H 0.6709 0.1059 1.2079 0.139 Uiso 0.45 1 calc R U P R 2
C146 C 0.4733(3) 0.3199(3) 1.0166(2) 0.0445(12) Uani 1 1 d . . . . .
C147 C 0.5372(3) 0.3878(3) 1.0626(2) 0.0528(13) Uani 1 1 d . . . . .
H147 H 0.5595 0.4318 1.0506 0.063 Uiso 1 1 calc R U . . .
C148 C 0.4430(3) 0.2566(3) 1.0362(2) 0.0473(12) Uani 1 1 d . . . . .
H148 H 0.4011 0.2093 1.0056 0.057 Uiso 1 1 calc R U . . .
C149 C 0.5687(4) 0.3920(3) 1.1261(2) 0.0589(15) Uani 1 1 d . . . . .
H149 H 0.6127 0.4386 1.1569 0.071 Uiso 1 1 calc R U . . .
C150 C 0.4730(3) 0.2616(3) 1.0993(2) 0.0507(13) Uani 1 1 d . . . . .
H150 H 0.4495 0.2179 1.1115 0.061 Uiso 1 1 calc R U . . .
C151 C 0.5359(4) 0.3279(3) 1.1448(2) 0.0578(14) Uani 1 1 d . . . . .
C152 C 0.5723(5) 0.3315(4) 1.2130(3) 0.0708(16) Uani 1 1 d D U . . .
H15W H 0.5228 0.3040 1.2257 0.085 Uiso 0.55 1 calc R U P S 1
H15X H 0.6048 0.3843 1.2401 0.085 Uiso 0.55 1 calc R U P S 1
H15Y H 0.5679 0.3717 1.2389 0.085 Uiso 0.45 1 calc R U P T 2
H15Z H 0.5328 0.2839 1.2176 0.085 Uiso 0.45 1 calc R U P T 2
C153 C 0.6349(9) 0.2973(8) 1.2227(6) 0.080(3) Uani 0.55 1 d D U P U 1
H15D H 0.6522 0.2955 1.2667 0.097 Uiso 0.55 1 calc R U P U 1
H15E H 0.6022 0.2452 1.1942 0.097 Uiso 0.55 1 calc R U P U 1
C154 C 0.7143(11) 0.3373(10) 1.2112(10) 0.127(5) Uani 0.55 1 d D U P U 1
H15F H 0.6963 0.3393 1.1674 0.153 Uiso 0.55 1 calc R U P U 1
H15G H 0.7459 0.3076 1.2137 0.153 Uiso 0.55 1 calc R U P U 1
C155 C 0.7780(14) 0.4145(11) 1.2537(12) 0.174(8) Uani 0.55 1 d D U P U 1
H15H H 0.8286 0.4354 1.2411 0.261 Uiso 0.55 1 calc R U P U 1
H15I H 0.7489 0.4456 1.2509 0.261 Uiso 0.55 1 calc R U P U 1
H15J H 0.7987 0.4137 1.2973 0.261 Uiso 0.55 1 calc R U P U 1
C15A C 0.6612(10) 0.3442(12) 1.2399(9) 0.103(6) Uani 0.45 1 d D U P U 2
H15K H 0.6800 0.3561 1.2863 0.124 Uiso 0.45 1 calc R U P U 2
H15L H 0.7012 0.3877 1.2307 0.124 Uiso 0.45 1 calc R U P U 2
C15B C 0.6685(15) 0.2795(12) 1.2149(11) 0.113(7) Uani 0.45 1 d D U P U 2
H15M H 0.6489 0.2665 1.1684 0.136 Uiso 0.45 1 calc R U P U 2
H15N H 0.6308 0.2362 1.2255 0.136 Uiso 0.45 1 calc R U P U 2
C15C C 0.764(2) 0.299(2) 1.244(2) 0.241(19) Uani 0.45 1 d D U P U 2
H15O H 0.7709 0.2557 1.2279 0.362 Uiso 0.45 1 calc R U P U 2
H15P H 0.8005 0.3415 1.2331 0.362 Uiso 0.45 1 calc R U P U 2
H15Q H 0.7825 0.3113 1.2900 0.362 Uiso 0.45 1 calc R U P U 2
C156 C 0.3770(3) 0.3980(3) 0.9271(2) 0.0449(12) Uani 1 1 d . . . . .
C157 C 0.3842(4) 0.4258(3) 0.9885(3) 0.0550(14) Uani 1 1 d . . . . .
H157 H 0.4225 0.4204 1.0228 0.066 Uiso 1 1 calc R U . . .
C158 C 0.3189(3) 0.4078(3) 0.8794(3) 0.0503(13) Uani 1 1 d . . . . .
H158 H 0.3109 0.3887 0.8368 0.060 Uiso 1 1 calc R U . . .
C159 C 0.3370(4) 0.4606(3) 1.0002(3) 0.0639(16) Uani 1 1 d . . . . .
H159 H 0.3432 0.4780 1.0426 0.077 Uiso 1 1 calc R U . . .
C160 C 0.2738(3) 0.4431(3) 0.8913(3) 0.0598(15) Uani 1 1 d . . . . .
H160 H 0.2361 0.4490 0.8571 0.072 Uiso 1 1 calc R U . . .
C161 C 0.2811(4) 0.4716(3) 0.9533(3) 0.0640(16) Uani 1 1 d . . . . .
C162 C 0.2318(5) 0.5117(4) 0.9684(5) 0.098(2) Uani 1 1 d D U . . .
H16W H 0.2442 0.5531 0.9497 0.117 Uiso 0.55 1 calc R U P V 1
H16X H 0.2551 0.5341 1.0147 0.117 Uiso 0.55 1 calc R U P V 1
H16Y H 0.1939 0.5126 0.9285 0.117 Uiso 0.45 1 calc R U P W 2
H16Z H 0.2749 0.5641 0.9945 0.117 Uiso 0.45 1 calc R U P W 2
C163 C 0.1276(9) 0.4605(9) 0.9437(7) 0.090(4) Uani 0.55 1 d D U P X 1
H16A H 0.0974 0.4911 0.9450 0.108 Uiso 0.55 1 calc R U P X 1
H16B H 0.1036 0.4272 0.9000 0.108 Uiso 0.55 1 calc R U P X 1
C164 C 0.1180(16) 0.4172(13) 0.9891(12) 0.135(8) Uani 0.55 1 d D U P X 1
H16C H 0.1002 0.3653 0.9662 0.161 Uiso 0.55 1 calc R U P X 1
H16D H 0.1776 0.4376 1.0221 0.161 Uiso 0.55 1 calc R U P X 1
C165 C 0.0634(19) 0.4131(17) 1.0187(13) 0.185(10) Uani 0.55 1 d D U P X 1
H16E H 0.0662 0.3822 1.0466 0.278 Uiso 0.55 1 calc R U P X 1
H16F H 0.0808 0.4634 1.0439 0.278 Uiso 0.55 1 calc R U P X 1
H16G H 0.0028 0.3906 0.9876 0.278 Uiso 0.55 1 calc R U P X 1
C16A C 0.1703(12) 0.4720(12) 1.0060(9) 0.113(6) Uani 0.45 1 d D U P X 2
H16H H 0.2023 0.4580 1.0396 0.136 Uiso 0.45 1 calc R U P X 2
H16I H 0.1508 0.5053 1.0249 0.136 Uiso 0.45 1 calc R U P X 2
C16B C 0.0933(10) 0.4041(8) 0.9550(9) 0.069(4) Uani 0.45 1 d D U P X 2
H16J H 0.1162 0.3766 0.9326 0.083 Uiso 0.45 1 calc R U P X 2
H16K H 0.0584 0.3709 0.9749 0.083 Uiso 0.45 1 calc R U P X 2
C16C C 0.0386(18) 0.4192(16) 0.9119(13) 0.160(10) Uani 0.45 1 d D U P X 2
H16L H -0.0098 0.3723 0.8802 0.240 Uiso 0.45 1 calc R U P X 2
H16M H 0.0143 0.4452 0.9334 0.240 Uiso 0.45 1 calc R U P X 2
H16N H 0.0721 0.4510 0.8910 0.240 Uiso 0.45 1 calc R U P X 2
Fe1 Fe 0.15105(5) 0.10170(4) 0.71118(3) 0.03822(18) Uani 1 1 d . . . . .
Fe2 Fe 0.14614(5) 0.09273(4) 0.87595(3) 0.03783(18) Uani 1 1 d . . . . .
Fe3 Fe 0.35286(5) 0.23974(4) 0.86069(3) 0.04027(19) Uani 1 1 d . . . . .
As1 As 0.29728(3) 0.12925(3) 0.77468(2) 0.04088(14) Uani 1 1 d . . . . .
As2 As 0.15904(3) 0.03113(3) 0.78487(2) 0.04054(14) Uani 1 1 d . . . . .
As3 As 0.29441(3) 0.12363(3) 0.88434(2) 0.04019(14) Uani 1 1 d . . . . .
As4 As 0.22919(3) 0.22850(3) 0.77780(2) 0.04081(14) Uani 1 1 d . . . . .
As5 As 0.09215(3) 0.12835(3) 0.78736(2) 0.03976(14) Uani 1 1 d . . . . .
As6 As 0.22787(3) 0.22359(3) 0.88751(2) 0.04000(14) Uani 1 1 d . . . . .
N1 N -0.0832(7) 0.2847(5) 0.7300(4) 0.052(2) Uiso 0.5 1 d . . P Y 1
C166 C -0.0333(11) 0.2956(8) 0.7435(7) 0.077(4) Uiso 0.5 1 d . . P Y 1
C167 C 0.0530(7) 0.3018(6) 0.7607(5) 0.054(3) Uiso 0.5 1 d . . P Y 1
H16O H 0.0563 0.2689 0.7850 0.081 Uiso 0.5 1 d . U P Z 1
H16P H 0.0958 0.3523 0.7853 0.081 Uiso 0.5 1 d . U P A 1
H16Q H 0.0629 0.2883 0.7232 0.081 Uiso 0.5 1 d . U P B 1

loop_
_atom_site_aniso_label
_atom_site_aniso_U_11
_atom_site_aniso_U_22
_atom_site_aniso_U_33
_atom_site_aniso_U_23
_atom_site_aniso_U_13
_atom_site_aniso_U_12
C1 0.035(2) 0.040(2) 0.027(2) 0.0101(18) 0.0024(18) 0.008(2)
C2 0.035(2) 0.037(2) 0.025(2) 0.0129(18) 0.0045(18) 0.006(2)
C3 0.038(3) 0.044(3) 0.026(2) 0.0162(19) 0.0057(19) 0.009(2)
C4 0.037(3) 0.041(2) 0.031(2) 0.0169(19) 0.0058(19) 0.007(2)
C5 0.039(3) 0.036(2) 0.025(2) 0.0120(18) 0.0047(19) 0.006(2)
C6 0.040(3) 0.044(3) 0.028(2) 0.018(2) 0.0070(19) 0.013(2)
C7 0.044(3) 0.050(3) 0.031(2) 0.016(2) 0.007(2) 0.019(2)
C8 0.043(3) 0.046(3) 0.036(2) 0.021(2) 0.012(2) 0.015(2)
C9 0.074(4) 0.065(4) 0.045(3) 0.027(3) 0.026(3) 0.038(3)
C10 0.041(3) 0.050(3) 0.053(3) 0.028(2) 0.014(2) 0.013(2)
C11 0.051(3) 0.071(4) 0.059(3) 0.038(3) 0.030(3) 0.032(3)
C12 0.069(4) 0.083(4) 0.090(5) 0.044(4) 0.048(4) 0.039(4)
C13 0.054(4) 0.080(4) 0.079(4) 0.027(3) 0.027(3) 0.034(3)
C14 0.077(5) 0.096(6) 0.112(6) 0.034(5) 0.045(5) 0.048(5)
C15 0.077(5) 0.116(7) 0.130(8) 0.017(6) 0.025(5) 0.057(5)
C16 0.032(2) 0.035(2) 0.033(2) 0.0135(19) 0.0053(19) 0.0068(19)
C17 0.047(3) 0.044(3) 0.041(3) 0.017(2) 0.012(2) 0.012(2)
C18 0.042(3) 0.044(3) 0.038(3) 0.016(2) 0.010(2) 0.013(2)
C19 0.063(4) 0.042(3) 0.051(3) 0.022(2) 0.018(3) 0.002(3)
C20 0.056(3) 0.041(3) 0.048(3) 0.011(2) 0.012(3) 0.013(3)
C21 0.068(4) 0.043(3) 0.059(4) 0.021(3) 0.018(3) 0.007(3)
C22 0.166(7) 0.048(4) 0.116(6) 0.041(4) 0.074(5) 0.033(4)
C23 0.198(9) 0.044(4) 0.116(7) 0.042(5) 0.068(7) 0.049(5)
C24 0.225(11) 0.046(5) 0.119(8) 0.046(5) 0.058(8) 0.041(5)
C25 0.230(13) 0.065(7) 0.122(10) 0.051(7) 0.041(10) 0.052(8)
C23B 0.216(8) 0.185(9) 0.200(9) 0.091(6) 0.048(5) 0.107(7)
C24B 0.216(8) 0.185(9) 0.200(9) 0.091(6) 0.048(5) 0.107(7)
C25B 0.216(8) 0.185(9) 0.200(9) 0.091(6) 0.048(5) 0.107(7)
C26 0.036(3) 0.044(3) 0.036(2) 0.021(2) 0.010(2) 0.009(2)
C27 0.048(3) 0.065(3) 0.039(3) 0.027(2) 0.013(2) 0.024(3)
C28 0.047(3) 0.060(3) 0.041(3) 0.029(2) 0.018(2) 0.018(3)
C29 0.065(4) 0.091(4) 0.062(4) 0.047(3) 0.024(3) 0.048(4)
C30 0.061(4) 0.081(4) 0.055(3) 0.036(3) 0.032(3) 0.036(3)
C31 0.057(4) 0.086(4) 0.059(4) 0.032(3) 0.022(3) 0.039(3)
C32 0.076(5) 0.113(5) 0.071(4) 0.041(4) 0.029(4) 0.055(4)
C33 0.094(6) 0.118(6) 0.087(5) 0.038(4) 0.023(4) 0.070(5)
C34 0.113(7) 0.111(7) 0.132(8) 0.047(6) 0.037(6) 0.061(6)
C35 0.200(14) 0.214(15) 0.282(18) 0.178(15) 0.106(13) 0.140(13)
C36 0.044(3) 0.043(3) 0.033(2) 0.018(2) 0.009(2) 0.010(2)
C37 0.047(3) 0.064(3) 0.032(2) 0.023(2) 0.008(2) 0.012(3)
C38 0.051(3) 0.040(3) 0.032(2) 0.016(2) 0.009(2) 0.011(2)
C39 0.044(3) 0.062(3) 0.041(3) 0.019(2) 0.015(2) 0.009(3)
C40 0.065(4) 0.048(3) 0.036(3) 0.023(2) 0.017(3) 0.015(3)
C41 0.062(4) 0.046(3) 0.041(3) 0.015(2) 0.023(3) 0.010(3)
C42 0.077(4) 0.060(4) 0.071(4) 0.029(3) 0.045(4) 0.014(3)
C43 0.070(7) 0.059(6) 0.109(9) 0.028(6) 0.059(7) 0.011(6)
C44 0.112(10) 0.071(7) 0.072(8) 0.022(6) 0.026(7) 0.039(7)
C45 0.097(11) 0.098(10) 0.059(7) 0.023(7) 0.028(7) 0.035(9)
C43B 0.067(10) 0.075(11) 0.084(11) 0.027(8) 0.019(8) 0.027(9)
C44B 0.093(9) 0.113(10) 0.101(9) 0.039(7) 0.047(7) 0.051(7)
C45B 0.12(2) 0.126(19) 0.131(17) 0.014(11) 0.044(14) 0.085(16)
C46 0.052(3) 0.044(3) 0.024(2) 0.0158(19) 0.007(2) 0.017(2)
C47 0.053(3) 0.053(3) 0.042(3) 0.021(2) 0.015(2) 0.023(3)
C48 0.061(3) 0.046(3) 0.037(3) 0.019(2) 0.012(2) 0.012(3)
C49 0.075(4) 0.077(4) 0.060(4) 0.039(3) 0.025(3) 0.045(4)
C50 0.085(4) 0.044(3) 0.046(3) 0.021(3) 0.014(3) 0.012(3)
C51 0.101(5) 0.058(4) 0.067(4) 0.032(3) 0.028(4) 0.039(4)
C52 0.147(8) 0.074(5) 0.110(7) 0.048(5) 0.045(6) 0.064(5)
C53 0.117(9) 0.100(8) 0.116(9) 0.048(7) 0.038(7) 0.067(7)
C54 0.163(12) 0.132(11) 0.164(12) 0.064(9) 0.044(8) 0.086(9)
C55 0.20(2) 0.193(19) 0.21(2) 0.111(16) 0.078(15) 0.078(14)
C53B 0.129(10) 0.098(8) 0.128(10) 0.056(7) 0.044(7) 0.073(7)
C54B 0.151(11) 0.133(10) 0.147(11) 0.024(7) 0.050(8) 0.099(9)
C55B 0.036(3) 0.033(2) 0.032(2) 0.0102(18) 0.0084(17) 0.0153(18)
C56 0.033(2) 0.041(2) 0.032(2) 0.0211(19) 0.0125(19) 0.007(2)
C57 0.032(2) 0.045(3) 0.029(2) 0.022(2) 0.0071(19) 0.005(2)
C58 0.035(2) 0.038(2) 0.030(2) 0.0202(19) 0.0076(19) 0.004(2)
C59 0.030(2) 0.039(2) 0.033(2) 0.0202(19) 0.0068(19) 0.003(2)
C60 0.030(2) 0.040(2) 0.029(2) 0.0196(19) 0.0087(18) 0.0017(19)
C61 0.034(2) 0.038(2) 0.031(2) 0.0191(19) 0.0068(19) 0.007(2)
C62 0.038(3) 0.043(3) 0.036(2) 0.020(2) 0.006(2) 0.005(2)
C63 0.037(3) 0.047(3) 0.034(2) 0.019(2) 0.011(2) 0.007(2)
C64 0.053(3) 0.049(3) 0.040(3) 0.019(2) 0.017(2) 0.017(3)
C65 0.044(3) 0.042(3) 0.038(3) 0.018(2) 0.007(2) -0.002(2)
C66 0.054(3) 0.043(3) 0.038(3) 0.020(2) 0.012(2) 0.009(2)
C67 0.069(4) 0.051(3) 0.045(3) 0.019(3) 0.015(3) 0.015(3)
C68 0.083(5) 0.056(4) 0.051(3) 0.015(3) 0.022(3) 0.004(3)
C69 0.105(6) 0.082(5) 0.050(4) 0.012(3) 0.024(4) 0.000(4)
C71 0.035(3) 0.038(2) 0.031(2) 0.0184(19) 0.0021(19) 0.003(2)
C72 0.041(3) 0.044(3) 0.037(3) 0.019(2) 0.006(2) 0.009(2)
C73 0.039(3) 0.045(3) 0.036(2) 0.024(2) 0.009(2) 0.006(2)
C74 0.040(3) 0.046(3) 0.058(3) 0.028(2) 0.009(2) 0.011(2)
C75 0.046(3) 0.050(3) 0.034(3) 0.019(2) 0.003(2) 0.003(2)
C76 0.049(3) 0.048(3) 0.036(3) 0.022(2) -0.003(2) 0.008(2)
C77 0.066(4) 0.069(4) 0.051(3) 0.025(3) -0.010(3) 0.025(3)
C78 0.073(4) 0.070(4) 0.063(4) 0.017(3) -0.012(3) 0.027(4)
C79 0.062(4) 0.080(4) 0.058(4) 0.033(3) 0.003(3) 0.030(3)
C80 0.119(7) 0.098(6) 0.089(6) 0.039(5) -0.014(5) 0.051(5)
C81 0.034(2) 0.036(2) 0.037(2) 0.019(2) 0.006(2) 0.004(2)
C82 0.045(3) 0.046(3) 0.044(3) 0.022(2) 0.012(2) 0.011(2)
C83 0.039(3) 0.038(3) 0.043(3) 0.021(2) 0.008(2) 0.005(2)
C84 0.054(3) 0.049(3) 0.050(3) 0.019(2) 0.014(3) 0.017(3)
C85 0.051(3) 0.054(3) 0.056(3) 0.031(3) 0.010(3) 0.020(3)
C86 0.046(3) 0.043(3) 0.072(4) 0.024(3) 0.011(3) 0.015(2)
C87 0.063(4) 0.056(4) 0.092(5) 0.029(3) 0.013(3) 0.026(3)
C88 0.090(5) 0.070(4) 0.155(7) 0.040(4) 0.039(5) 0.035(4)
C89 0.098(5) 0.076(5) 0.149(7) 0.047(5) 0.038(5) 0.036(4)
C90 0.096(9) 0.056(7) 0.140(12) 0.022(8) 0.021(9) 0.028(7)
C90B 0.130(16) 0.111(15) 0.176(19) 0.059(14) 0.068(14) 0.047(10)
C91 0.035(2) 0.044(3) 0.031(2) 0.020(2) 0.0102(19) 0.006(2)
C92 0.038(3) 0.043(3) 0.034(2) 0.020(2) 0.011(2) 0.006(2)
C93 0.039(3) 0.048(3) 0.033(2) 0.023(2) 0.009(2) 0.004(2)
C94 0.042(3) 0.042(3) 0.048(3) 0.019(2) 0.014(2) 0.001(2)
C95 0.038(3) 0.065(3) 0.038(3) 0.025(2) 0.005(2) 0.006(2)
C96 0.038(3) 0.056(3) 0.043(3) 0.019(2) 0.009(2) 0.000(2)
C97 0.057(4) 0.067(4) 0.061(4) 0.028(3) -0.006(3) -0.012(3)
C98 0.045(7) 0.083(9) 0.057(7) -0.021(7) 0.007(6) 0.003(6)
C99 0.072(7) 0.086(7) 0.066(7) 0.014(6) 0.022(5) 0.031(6)
C100 0.066(10) 0.100(13) 0.062(9) 0.003(8) 0.002(7) 0.046(9)
C98B 0.055(7) 0.073(8) 0.070(8) 0.034(5) 0.002(6) 0.006(6)
C99B 0.065(8) 0.072(8) 0.070(8) 0.026(5) 0.004(6) 0.012(6)
C10B 0.21(2) 0.152(19) 0.167(19) 0.001(11) 0.082(16) 0.077(15)
C101 0.037(3) 0.044(3) 0.031(2) 0.021(2) 0.0088(19) 0.011(2)
C102 0.039(3) 0.046(3) 0.043(3) 0.024(2) 0.010(2) 0.010(2)
C103 0.041(3) 0.049(3) 0.039(3) 0.024(2) 0.012(2) 0.010(2)
C104 0.041(3) 0.062(3) 0.066(4) 0.032(3) 0.015(3) 0.017(3)
C105 0.065(4) 0.059(3) 0.059(3) 0.040(3) 0.023(3) 0.029(3)
C106 0.048(3) 0.072(4) 0.064(4) 0.037(3) 0.013(3) 0.025(3)
C107 0.065(4) 0.106(6) 0.117(6) 0.074(5) 0.029(4) 0.047(4)
C108 0.076(6) 0.118(6) 0.156(8) 0.055(6) 0.029(5) 0.058(5)
C109 0.141(9) 0.146(9) 0.178(10) 0.031(7) 0.019(7) 0.107(8)
C110 0.262(15) 0.157(9) 0.297(16) 0.038(9) 0.015(11) 0.158(11)
C111 0.036(3) 0.038(2) 0.037(3) 0.016(2) 0.005(2) 0.002(2)
C112 0.034(2) 0.040(2) 0.035(2) 0.019(2) 0.006(2) 0.002(2)
C113 0.032(2) 0.040(3) 0.041(3) 0.019(2) 0.008(2) 0.002(2)
C114 0.032(2) 0.036(2) 0.034(2) 0.0159(19) 0.0040(19) 0.001(2)
C115 0.031(2) 0.038(2) 0.033(2) 0.0184(19) 0.0031(19) 0.000(2)
C116 0.041(3) 0.044(3) 0.038(3) 0.024(2) 0.010(2) 0.007(2)
C117 0.050(3) 0.047(3) 0.046(3) 0.024(2) 0.011(2) 0.008(2)
C118 0.050(3) 0.048(3) 0.045(3) 0.026(2) 0.013(2) 0.012(2)
C119 0.060(3) 0.046(3) 0.053(3) 0.030(3) 0.014(3) 0.008(3)
C120 0.057(3) 0.058(3) 0.040(3) 0.029(2) 0.010(2) 0.012(3)
C121 0.055(3) 0.064(4) 0.056(3) 0.039(3) 0.016(3) 0.012(3)
C122 0.098(5) 0.076(4) 0.062(4) 0.051(4) 0.014(4) 0.014(4)
C123 0.099(5) 0.058(4) 0.073(4) 0.041(3) 0.008(4) 0.023(4)
C124 0.134(6) 0.090(5) 0.088(5) 0.059(4) 0.008(4) 0.040(4)
C125 0.154(9) 0.131(8) 0.142(9) 0.077(7) 0.017(7) 0.063(7)
C126 0.034(3) 0.051(3) 0.041(3) 0.026(2) 0.010(2) 0.008(2)
C127 0.040(3) 0.050(3) 0.039(3) 0.022(2) 0.010(2) 0.008(2)
C128 0.054(3) 0.056(3) 0.077(4) 0.033(3) 0.031(3) 0.014(3)
C129 0.057(3) 0.064(4) 0.047(3) 0.023(3) 0.018(3) 0.019(3)
C130 0.059(4) 0.057(4) 0.090(5) 0.033(3) 0.037(4) 0.010(3)
C131 0.057(4) 0.084(5) 0.066(4) 0.048(4) 0.033(3) 0.026(3)
C132 0.072(5) 0.108(6) 0.082(5) 0.047(4) 0.048(4) 0.032(4)
C133 0.130(7) 0.079(5) 0.083(5) 0.033(4) 0.065(5) 0.029(5)
C134 0.189(11) 0.127(8) 0.117(7) 0.058(6) 0.114(8) 0.055(8)
C135 0.259(14) 0.158(10) 0.184(11) 0.102(8) 0.151(10) 0.093(9)
C136 0.037(3) 0.044(3) 0.039(3) 0.020(2) 0.008(2) 0.007(2)
C137 0.044(3) 0.049(3) 0.044(3) 0.018(2) 0.013(2) 0.012(2)
C138 0.041(3) 0.044(3) 0.056(3) 0.015(2) 0.005(2) 0.010(2)
C139 0.050(3) 0.048(3) 0.049(3) 0.016(2) 0.015(2) 0.015(3)
C140 0.051(3) 0.064(4) 0.051(3) 0.022(3) 0.002(3) 0.024(3)
C141 0.058(3) 0.061(3) 0.056(3) 0.028(3) 0.022(3) 0.029(3)
C142 0.077(4) 0.075(4) 0.066(4) 0.030(3) 0.017(3) 0.046(4)
C143 0.116(6) 0.113(6) 0.092(5) 0.070(5) 0.056(5) 0.080(5)
C144 0.068(4) 0.091(5) 0.101(6) 0.062(4) 0.025(4) 0.041(4)
C145 0.145(17) 0.136(14) 0.116(12) 0.086(10) 0.065(10) 0.082(12)
C14B 0.085(12) 0.152(17) 0.095(12) 0.087(11) 0.054(9) 0.076(11)
C146 0.035(3) 0.044(3) 0.035(2) 0.020(2) 0.005(2) 0.004(2)
C147 0.044(3) 0.041(3) 0.039(3) 0.015(2) -0.001(2) 0.000(2)
C148 0.040(3) 0.041(3) 0.039(3) 0.019(2) 0.008(2) 0.003(2)
C149 0.056(3) 0.045(3) 0.037(3) 0.015(2) -0.003(2) 0.003(3)
C150 0.047(3) 0.046(3) 0.041(3) 0.025(2) 0.008(2) 0.008(2)
C151 0.056(3) 0.053(3) 0.040(3) 0.022(2) 0.003(2) 0.012(3)
C152 0.081(4) 0.064(4) 0.043(3) 0.026(3) 0.003(3) 0.024(3)
C153 0.109(6) 0.075(6) 0.038(5) 0.013(5) 0.002(5) 0.045(4)
C154 0.122(6) 0.132(8) 0.135(9) 0.036(6) 0.049(7) 0.069(6)
C155 0.114(11) 0.134(10) 0.201(16) 0.046(10) 0.020(11) 0.024(7)
C15A 0.091(9) 0.121(10) 0.086(9) 0.048(8) 0.027(7) 0.039(7)
C15B 0.109(10) 0.113(11) 0.102(10) 0.035(8) 0.036(8) 0.042(8)
C15C 0.23(2) 0.22(2) 0.27(3) 0.058(17) 0.073(18) 0.121(19)
C156 0.038(3) 0.033(2) 0.043(3) 0.018(2) 0.009(2) 0.001(2)
C157 0.053(3) 0.047(3) 0.049(3) 0.022(2) 0.015(3) 0.011(3)
C158 0.040(3) 0.036(3) 0.054(3) 0.018(2) 0.008(2) 0.006(2)
C159 0.068(4) 0.045(3) 0.070(4) 0.021(3) 0.034(3) 0.014(3)
C160 0.036(3) 0.042(3) 0.071(4) 0.015(3) 0.005(3) 0.003(2)
C161 0.052(3) 0.044(3) 0.080(4) 0.024(3) 0.020(3) 0.011(3)
C162 0.079(5) 0.070(5) 0.134(7) 0.015(5) 0.041(5) 0.034(4)
C163 0.074(7) 0.096(8) 0.104(8) 0.032(6) 0.031(6) 0.045(6)
C164 0.135(11) 0.123(11) 0.146(12) 0.064(9) 0.030(8) 0.069(9)
C165 0.202(17) 0.230(19) 0.196(18) 0.111(14) 0.108(14) 0.131(14)
C16A 0.110(10) 0.118(10) 0.121(10) 0.039(8) 0.039(7) 0.066(7)
C16B 0.068(8) 0.059(7) 0.086(8) 0.030(6) 0.018(6) 0.038(6)
C16C 0.140(16) 0.147(17) 0.187(19) 0.043(14) 0.065(14) 0.066(13)
Fe1 0.0334(4) 0.0373(4) 0.0267(3) 0.0157(3) 0.0039(3) 0.0045(3)
Fe2 0.0331(4) 0.0369(4) 0.0274(3) 0.0172(3) 0.0065(3) 0.0034(3)
Fe3 0.0335(4) 0.0366(4) 0.0308(4) 0.0178(3) 0.0041(3) 0.0020(3)
As1 0.0347(3) 0.0425(3) 0.0301(3) 0.0169(2) 0.0064(2) 0.0068(2)
As2 0.0378(3) 0.0370(3) 0.0287(3) 0.0161(2) 0.0053(2) 0.0046(2)
As3 0.0340(3) 0.0392(3) 0.0304(3) 0.0187(2) 0.0050(2) 0.0045(2)
As4 0.0369(3) 0.0376(3) 0.0296(3) 0.0177(2) 0.0054(2) 0.0038(2)
As5 0.0329(3) 0.0409(3) 0.0294(3) 0.0182(2) 0.0059(2) 0.0048(2)
As6 0.0351(3) 0.0358(3) 0.0302(3) 0.0153(2) 0.0067(2) 0.0022(2)

loop_
_atom_type_symbol
_atom_type_description
_atom_type_scat_dispersion_real
_atom_type_scat_dispersion_imag
_atom_type_scat_source
C C 0.0181 0.0091 'International Tables Vol C Tables 4.2.6.8 and 6.1.1.4'
H H 0.0000 0.0000 'International Tables Vol C Tables 4.2.6.8 and 6.1.1.4'
Fe Fe -1.1336 3.1974 'International Tables Vol C Tables 4.2.6.8 and 6.1.1.4'
As As -0.9300 1.0051 'International Tables Vol C Tables 4.2.6.8 and 6.1.1.4'
Cl Cl 0.3639 0.7018 'International Tables Vol C Tables 4.2.6.8 and 6.1.1.4'
N N 0.0311 0.0180 'International Tables Vol C Tables 4.2.6.8 and 6.1.1.4'

loop_
_exptl_crystal_face_index_h
_exptl_crystal_face_index_k
_exptl_crystal_face_index_l
_exptl_crystal_face_perp_dist
0 1 0 0.0521
0 -1 0 0.0101
0 0 1 0.1623
0 0 -1 0.1443
1 0 0 0.1176
-1 0 0 0.0406
-1 1 0 0.0820
1 -1 0 0.1070

loop_
_geom_angle_atom_site_label_1
_geom_angle_atom_site_label_2
_geom_angle_atom_site_label_3
_geom_angle
C2 C1 C5 107.2(4)
C2 C1 C6 126.1(4)
C5 C1 C6 126.4(4)
C2 C1 Fe1 69.7(2)
C5 C1 Fe1 70.3(2)
C6 C1 Fe1 130.3(3)
C3 C2 C1 109.3(4)
C3 C2 C16 122.5(4)
C1 C2 C16 127.5(4)
C3 C2 Fe1 70.5(3)
C1 C2 Fe1 71.5(3)
C16 C2 Fe1 132.0(3)
C2 C3 C4 107.0(4)
C2 C3 C26 127.1(4)
C4 C3 C26 125.4(4)
C2 C3 Fe1 70.6(3)
C4 C3 Fe1 70.0(3)
C26 C3 Fe1 131.1(3)
C5 C4 C3 108.8(4)
C5 C4 C36 127.4(4)
C3 C4 C36 122.6(5)
C5 C4 Fe1 71.7(3)
C3 C4 Fe1 70.5(2)
C36 C4 Fe1 133.7(3)
C4 C5 C1 107.7(4)
C4 C5 C46 125.2(4)
C1 C5 C46 126.6(5)
C4 C5 Fe1 69.6(2)
C1 C5 Fe1 70.6(2)
C46 C5 Fe1 131.4(3)
C8 C6 C7 117.4(5)
C8 C6 C1 120.2(5)
C7 C6 C1 122.3(4)
C9 C7 C6 121.5(5)
C6 C8 C10 120.5(5)
C7 C9 C11 121.7(5)
C11 C10 C8 121.7(5)
C10 C11 C9 117.2(5)
C10 C11 C12 122.0(6)
C9 C11 C12 120.8(6)
C11 C12 C13 114.6(5)
C12 C13 C14 113.5(6)
C13 C14 C15 112.3(7)
C18 C16 C17 118.2(4)
C18 C16 C2 119.0(4)
C17 C16 C2 122.8(4)
C19 C17 C16 120.9(5)
C16 C18 C20 120.9(5)
C17 C19 C21 120.0(5)
C21 C20 C18 120.9(5)
C20 C21 C19 119.1(5)
C20 C21 C22 119.6(6)
C19 C21 C22 121.3(6)
C23B C22 C21 117.9(18)
C21 C22 C23 108.5(8)
C24 C23 C22 117.7(14)
C25 C24 C23 115.5(14)
C22 C23B C24B 103.3(17)
C23B C24B C25B 105(2)
C27 C26 C28 117.1(5)
C27 C26 C3 122.9(4)
C28 C26 C3 119.8(4)
C29 C27 C26 120.6(5)
C30 C28 C26 121.1(5)
C27 C29 C31 122.7(5)
C28 C30 C31 121.5(5)
C29 C31 C30 117.1(5)
C29 C31 C32 121.9(5)
C30 C31 C32 121.0(5)
C33 C32 C31 111.8(6)
C32 C33 C34 118.3(8)
C33 C34 C35 117.0(9)
C37 C36 C38 117.4(4)
C37 C36 C4 123.7(4)
C38 C36 C4 118.5(4)
C36 C37 C39 121.9(5)
C40 C38 C36 120.0(5)
C37 C39 C41 120.7(5)
C41 C40 C38 122.2(5)
C40 C41 C39 117.7(5)
C40 C41 C42 121.7(5)
C39 C41 C42 120.7(6)
C43 C42 C41 116.3(7)
C43B C42 C41 122.0(8)
C42 C43 C44 117.5(10)
C43 C44 C45 119.7(12)
C42 C43B C44B 123.2(16)
C43B C44B C45B 115(2)
C47 C46 C48 117.3(5)
C47 C46 C5 121.5(4)
C48 C46 C5 121.1(5)
C49 C47 C46 121.0(5)
C50 C48 C46 120.8(6)
C51 C49 C47 121.3(6)
C48 C50 C51 122.2(6)
C49 C51 C50 117.3(5)
C49 C51 C52 121.2(7)
C50 C51 C52 121.5(7)
C53 C52 C51 120.1(8)
C51 C52 C53B 113.6(8)
C52 C53 C54 118.1(15)
C55 C54 C53 114.0(18)
C52 C53B C54B 125.7(14)
C53B C54B C55B 107.3(14)
C60 C56 C57 107.4(4)
C60 C56 C61 125.1(4)
C57 C56 C61 126.9(4)
C60 C56 Fe2 70.2(3)
C57 C56 Fe2 70.4(3)
C61 C56 Fe2 131.3(3)
C58 C57 C56 109.3(4)
C58 C57 C71 124.7(4)
C56 C57 C71 124.9(4)
C58 C57 Fe2 70.9(2)
C56 C57 Fe2 70.7(2)
C71 C57 Fe2 134.1(3)
C57 C58 C59 107.0(4)
C57 C58 C81 127.5(4)
C59 C58 C81 124.6(4)
C57 C58 Fe2 70.6(2)
C59 C58 Fe2 70.1(2)
C81 C58 Fe2 132.9(3)
C60 C59 C58 108.0(4)
C60 C59 C91 125.7(4)
C58 C59 C91 125.3(4)
C60 C59 Fe2 70.2(2)
C58 C59 Fe2 70.8(2)
C91 C59 Fe2 133.3(3)
C56 C60 C59 108.2(4)
C56 C60 C101 126.6(4)
C59 C60 C101 124.7(4)
C56 C60 Fe2 71.2(3)
C59 C60 Fe2 70.6(3)
C101 C60 Fe2 130.4(3)
C62 C61 C63 116.9(5)
C62 C61 C56 120.4(4)
C63 C61 C56 122.7(5)
C61 C62 C64 121.4(5)
C65 C63 C61 121.8(5)
C62 C64 C66 121.3(5)
C63 C65 C66 121.6(5)
C65 C66 C64 116.8(5)
C65 C66 C67 121.8(5)
C64 C66 C67 121.4(5)
C66 C67 C68 114.1(5)
C69 C68 C67 113.1(6)
C70 C69 C68 112.5(7)
C72 C71 C73 118.2(4)
C72 C71 C57 124.0(4)
C73 C71 C57 117.6(5)
C71 C72 C74 121.1(5)
C75 C73 C71 120.7(5)
C76 C74 C72 120.2(5)
C76 C75 C73 121.4(5)
C75 C76 C74 118.4(4)
C75 C76 C77 120.2(5)
C74 C76 C77 121.4(6)
C78 C77 C76 117.9(5)
C77 C78 C79 117.3(6)
C80 C79 C78 113.7(6)
C82 C81 C83 117.6(4)
C82 C81 C58 122.5(4)
C83 C81 C58 119.8(4)
C84 C82 C81 121.0(4)
C85 C83 C81 120.5(5)
C82 C84 C86 121.0(5)
C86 C85 C83 122.0(5)
C85 C86 C84 117.9(5)
C85 C86 C87 121.1(5)
C84 C86 C87 121.0(6)
C88 C87 C86 115.5(6)
C87 C88 C89 113.4(7)
C88 C89 C90 110.6(9)
C88 C89 C90B 112.4(14)
C93 C91 C92 116.9(4)
C93 C91 C59 123.5(4)
C92 C91 C59 119.1(4)
C94 C92 C91 120.8(4)
C95 C93 C91 121.6(4)
C92 C94 C96 122.6(5)
C93 C95 C96 120.6(5)
C94 C96 C95 117.5(5)
C94 C96 C97 122.0(5)
C95 C96 C97 120.4(5)
C96 C97 C98B 110.5(7)
C96 C97 C98 109.7(7)
C99 C98 C97 112.0(12)
C98 C99 C100 112.2(15)
C99B C98B C97 112.2(11)
C98B C99B C10B 106.8(18)
C102 C101 C103 117.6(4)
C102 C101 C60 119.0(4)
C103 C101 C60 123.4(4)
C104 C102 C101 121.6(5)
C105 C103 C101 119.8(5)
C102 C104 C106 121.5(5)
C106 C105 C103 122.9(5)
C105 C106 C104 116.4(5)
C105 C106 C107 123.4(5)
C104 C106 C107 120.2(5)
C106 C107 C108 115.4(6)
C109 C108 C107 117.7(9)
C110 C109 C108 118.5(11)
C112 C111 C115 109.1(4)
C112 C111 C116 121.5(4)
C115 C111 C116 128.4(5)
C112 C111 Fe3 71.4(3)
C115 C111 Fe3 69.6(2)
C116 C111 Fe3 133.7(3)
C113 C112 C111 107.6(4)
C113 C112 C126 124.8(4)
C111 C112 C126 124.9(4)
C113 C112 Fe3 69.2(3)
C111 C112 Fe3 69.9(3)
C126 C112 Fe3 140.6(3)
C112 C113 C114 108.2(4)
C112 C113 C136 127.6(5)
C114 C113 C136 123.7(4)
C112 C113 Fe3 72.2(3)
C114 C113 Fe3 70.0(3)
C136 C113 Fe3 130.4(3)
C113 C114 C115 109.1(4)
C113 C114 C146 119.6(4)
C115 C114 C146 130.0(5)
C113 C114 Fe3 70.8(3)
C115 C114 Fe3 70.6(3)
C146 C114 Fe3 135.0(3)
C114 C115 C111 106.0(4)
C114 C115 C156 128.3(4)
C111 C115 C156 125.7(4)
C114 C115 Fe3 69.9(3)
C111 C115 Fe3 71.1(3)
C156 C115 Fe3 121.3(3)
C117 C116 C118 118.1(4)
C117 C116 C111 120.4(4)
C118 C116 C111 121.2(4)
C116 C117 C119 120.5(5)
C120 C118 C116 121.0(5)
C121 C119 C117 121.9(5)
C118 C120 C121 120.5(5)
C119 C121 C120 118.0(4)
C119 C121 C122 120.5(6)
C120 C121 C122 121.4(6)
C123 C122 C121 114.3(6)
C122 C123 C124 110.9(6)
C125 C124 C123 114.6(8)
C127 C126 C128 118.4(5)
C127 C126 C112 126.1(4)
C128 C126 C112 115.5(5)
C126 C127 C129 120.7(5)
C130 C128 C126 120.4(6)
C127 C129 C131 121.0(6)
C128 C130 C131 122.1(6)
C130 C131 C129 117.3(6)
C130 C131 C132 122.4(6)
C129 C131 C132 120.3(7)
C133 C132 C131 112.9(6)
C132 C133 C134 114.7(8)
C135 C134 C133 114.6(10)
C138 C136 C137 117.4(5)
C138 C136 C113 121.1(5)
C137 C136 C113 121.5(4)
C139 C137 C136 119.9(5)
C140 C138 C136 121.8(5)
C141 C139 C137 122.5(5)
C138 C140 C141 121.1(5)
C139 C141 C140 117.2(5)
C139 C141 C142 120.9(6)
C140 C141 C142 121.9(5)
C143 C142 C141 115.5(6)
C142 C143 C144 118.0(7)
C145 C144 C143 120.0(12)
C143 C144 C14B 110.4(12)
C148 C146 C147 117.7(4)
C148 C146 C114 122.9(4)
C147 C146 C114 118.0(4)
C146 C147 C149 120.8(4)
C150 C148 C146 121.0(5)
C147 C149 C151 120.4(5)
C151 C150 C148 121.6(4)
C150 C151 C149 118.4(5)
C150 C151 C152 121.0(5)
C149 C151 C152 120.6(5)
C15A C152 C151 118.7(10)
C151 C152 C153 110.8(7)
C154 C153 C152 114.6(12)
C153 C154 C155 117.4(17)
C152 C15A C15B 111.3(16)
C15A C15B C15C 108(2)
C158 C156 C157 115.8(5)
C158 C156 C115 121.6(5)
C157 C156 C115 122.5(4)
C159 C157 C156 121.2(5)
C160 C158 C156 122.6(5)
C157 C159 C161 123.0(6)
C158 C160 C161 121.9(6)
C159 C161 C160 115.4(6)
C159 C161 C162 121.3(7)
C160 C161 C162 123.3(6)
C161 C162 C163 114.8(8)
C161 C162 C16A 112.3(10)
C164 C163 C162 102.6(13)
C165 C164 C163 121.4(19)
C16B C16A C162 103.0(12)
C16C C16B C16A 114.3(17)
C4 Fe1 C3 39.52(17)
C4 Fe1 C2 65.33(16)
C3 Fe1 C2 38.91(18)
C4 Fe1 C5 38.66(18)
C3 Fe1 C5 65.59(18)
C2 Fe1 C5 65.20(16)
C4 Fe1 C1 65.34(17)
C3 Fe1 C1 65.48(18)
C2 Fe1 C1 38.75(18)
C5 Fe1 C1 39.19(17)
C4 Fe1 As4 104.15(13)
C3 Fe1 As4 140.30(12)
C2 Fe1 As4 159.89(12)
C5 Fe1 As4 95.68(12)
C1 Fe1 As4 121.92(13)
C4 Fe1 As1 102.25(13)
C3 Fe1 As1 97.40(13)
C2 Fe1 As1 126.45(13)
C5 Fe1 As1 135.88(13)
C1 Fe1 As1 162.87(14)
As4 Fe1 As1 71.29(3)
C4 Fe1 As5 146.29(14)
C3 Fe1 As5 152.37(13)
C2 Fe1 As5 113.49(13)
C5 Fe1 As5 108.38(14)
C1 Fe1 As5 92.51(13)
As4 Fe1 As5 65.00(3)
As1 Fe1 As5 103.63(3)
C4 Fe1 As2 142.95(14)
C3 Fe1 As2 105.21(12)
C2 Fe1 As2 93.75(11)
C5 Fe1 As2 156.45(12)
C1 Fe1 As2 117.47(12)
As4 Fe1 As2 103.63(3)
As1 Fe1 As2 64.69(2)
As5 Fe1 As2 69.07(2)
C60 Fe2 C59 39.17(18)
C60 Fe2 C57 64.84(17)
C59 Fe2 C57 64.73(16)
C60 Fe2 C56 38.62(16)
C59 Fe2 C56 65.15(17)
C57 Fe2 C56 38.91(18)
C60 Fe2 C58 65.66(18)
C59 Fe2 C58 39.16(17)
C57 Fe2 C58 38.51(17)
C56 Fe2 C58 65.38(17)
C60 Fe2 As5 94.33(11)
C59 Fe2 As5 102.27(11)
C57 Fe2 As5 158.76(14)
C56 Fe2 As5 121.33(12)
C58 Fe2 As5 138.14(12)
C60 Fe2 As3 157.10(12)
C59 Fe2 As3 145.15(13)
C57 Fe2 As3 96.02(13)
C56 Fe2 As3 118.49(12)
C58 Fe2 As3 107.84(13)
As5 Fe2 As3 103.21(3)
C60 Fe2 As6 104.71(12)
C59 Fe2 As6 142.94(14)
C57 Fe2 As6 114.12(13)
C56 Fe2 As6 90.81(12)
C58 Fe2 As6 152.56(13)
As5 Fe2 As6 65.28(2)
As3 Fe2 As6 70.50(3)
C60 Fe2 As2 137.25(12)
C59 Fe2 As2 103.86(13)
C57 Fe2 As2 128.21(14)
C56 Fe2 As2 165.00(12)
C58 Fe2 As2 99.62(14)
As5 Fe2 As2 69.67(3)
As3 Fe2 As2 64.13(3)
As6 Fe2 As2 103.62(3)
C114 Fe3 C115 39.55(17)
C114 Fe3 C113 39.2(2)
C115 Fe3 C113 66.43(19)
C114 Fe3 C111 65.15(16)
C115 Fe3 C111 39.36(18)
C113 Fe3 C111 65.04(17)
C114 Fe3 C112 65.01(18)
C115 Fe3 C112 65.95(19)
C113 Fe3 C112 38.53(17)
C111 Fe3 C112 38.70(19)
C114 Fe3 As4 141.11(14)
C115 Fe3 As4 103.22(12)
C113 Fe3 As4 155.74(12)
C111 Fe3 As4 92.79(13)
C112 Fe3 As4 117.55(12)
C114 Fe3 As6 98.75(14)
C115 Fe3 As6 91.65(14)
C113 Fe3 As6 134.47(14)
C111 Fe3 As6 121.65(15)
C112 Fe3 As6 157.58(14)
As4 Fe3 As6 64.73(3)
C114 Fe3 As1 147.10(14)
C115 Fe3 As1 157.56(12)
C113 Fe3 As1 109.64(15)
C111 Fe3 As1 118.28(14)
C112 Fe3 As1 96.81(14)
As4 Fe3 As1 71.08(3)
As6 Fe3 As1 104.54(3)
C114 Fe3 As3 102.75(12)
C115 Fe3 As3 136.74(12)
C113 Fe3 As3 97.79(12)
C111 Fe3 As3 162.79(14)
C112 Fe3 As3 126.14(13)
As4 Fe3 As3 103.88(3)
As6 Fe3 As3 70.69(3)
As1 Fe3 As3 64.72(2)
Fe1 As1 Fe3 105.90(3)
Fe1 As1 As3 105.42(3)
Fe3 As1 As3 57.74(2)
Fe1 As1 As2 58.18(2)
Fe3 As1 As2 104.97(3)
As3 As1 As2 59.539(18)
Fe1 As1 As4 54.28(2)
Fe3 As1 As4 54.31(2)
As3 As1 As4 89.57(2)
As2 As1 As4 89.57(2)
Fe2 As2 Fe1 106.59(3)
Fe2 As2 As3 57.90(2)
Fe1 As2 As3 105.12(3)
Fe2 As2 As1 105.86(3)
Fe1 As2 As1 57.14(2)
As3 As2 As1 60.189(18)
Fe2 As2 As5 54.57(2)
Fe1 As2 As5 55.07(2)
As3 As2 As5 90.17(2)
As1 As2 As5 90.35(2)
Fe3 As3 Fe2 106.37(3)
Fe3 As3 As2 105.39(3)
Fe2 As3 As2 57.97(2)
Fe3 As3 As1 57.54(2)
Fe2 As3 As1 105.97(3)
As2 As3 As1 60.272(18)
Fe3 As3 As6 54.50(2)
Fe2 As3 As6 54.78(2)
As2 As3 As6 90.30(2)
As1 As3 As6 90.24(2)
Fe1 As4 Fe3 106.34(3)
Fe1 As4 As6 106.27(2)
Fe3 As4 As6 57.73(2)
Fe1 As4 As5 57.68(2)
Fe3 As4 As5 105.02(2)
As6 As4 As5 60.304(18)
Fe1 As4 As1 54.43(2)
Fe3 As4 As1 54.61(2)
As6 As4 As1 90.27(2)
As5 As4 As1 89.21(2)
Fe2 As5 Fe1 108.47(3)
Fe2 As5 As4 106.18(3)
Fe1 As5 As4 57.33(2)
Fe2 As5 As6 58.01(2)
Fe1 As5 As6 105.50(3)
As4 As5 As6 59.705(18)
Fe2 As5 As2 55.77(2)
Fe1 As5 As2 55.86(2)
As4 As5 As2 90.87(2)
As6 As5 As2 90.88(2)
Fe3 As6 Fe2 106.61(3)
Fe3 As6 As4 57.54(2)
Fe2 As6 As4 105.37(3)
Fe3 As6 As5 104.62(3)
Fe2 As6 As5 56.71(2)
As4 As6 As5 59.991(18)
Fe3 As6 As3 54.81(2)
Fe2 As6 As3 54.72(2)
As4 As6 As3 89.92(2)
As5 As6 As3 88.64(2)
N1 C166 C167 169(2)

loop_
_geom_bond_atom_site_label_1
_geom_bond_atom_site_label_2
_geom_bond_distance
C1 C2 1.435(7)
C1 C5 1.458(6)
C1 C6 1.489(7)
C1 Fe1 2.175(4)
C2 C3 1.432(7)
C2 C16 1.489(6)
C2 Fe1 2.151(4)
C3 C4 1.451(6)
C3 C26 1.463(7)
C3 Fe1 2.150(5)
C4 C5 1.428(7)
C4 C36 1.498(7)
C4 Fe1 2.143(4)
C5 C46 1.475(7)
C5 Fe1 2.171(4)
C6 C8 1.396(7)
C6 C7 1.398(7)
C7 C9 1.370(8)
C8 C10 1.408(7)
C9 C11 1.405(8)
C10 C11 1.376(8)
C11 C12 1.507(8)
C12 C13 1.519(9)
C13 C14 1.525(9)
C14 C15 1.549(11)
C16 C18 1.382(7)
C16 C17 1.395(7)
C17 C19 1.394(7)
C18 C20 1.397(7)
C19 C21 1.399(9)
C20 C21 1.365(8)
C21 C22 1.521(8)
C22 C23B 1.488(18)
C22 C23 1.578(15)
C23 C24 1.523(13)
C24 C25 1.495(17)
C23B C24B 1.564(19)
C24B C25B 1.576(19)
C26 C27 1.393(6)
C26 C28 1.410(7)
C27 C29 1.371(8)
C28 C30 1.370(8)
C29 C31 1.377(8)
C30 C31 1.389(8)
C31 C32 1.514(9)
C32 C33 1.448(10)
C33 C34 1.476(10)
C34 C35 1.535(12)
C36 C37 1.378(7)
C36 C38 1.407(6)
C37 C39 1.386(7)
C38 C40 1.395(7)
C39 C41 1.396(7)
C40 C41 1.369(8)
C41 C42 1.504(7)
C42 C43 1.426(12)
C42 C43B 1.44(2)
C43 C44 1.584(18)
C44 C45 1.58(2)
C43B C44B 1.47(3)
C44B C45B 1.77(4)
C46 C47 1.398(7)
C46 C48 1.408(7)
C47 C49 1.397(8)
C48 C50 1.376(8)
C49 C51 1.387(9)
C50 C51 1.394(10)
C51 C52 1.490(8)
C52 C53 1.459(13)
C52 C53B 1.494(13)
C53 C54 1.522(15)
C54 C55 1.515(17)
C53B C54B 1.540(15)
C54B C55B 1.579(16)
C56 C60 1.430(6)
C56 C57 1.444(7)
C56 C61 1.474(7)
C56 Fe2 2.169(5)
C57 C58 1.430(7)
C57 C71 1.497(6)
C57 Fe2 2.166(4)
C58 C59 1.451(6)
C58 C81 1.482(7)
C58 Fe2 2.170(4)
C59 C60 1.447(7)
C59 C91 1.467(6)
C59 Fe2 2.160(4)
C60 C101 1.486(7)
C60 Fe2 2.156(5)
C61 C62 1.388(7)
C61 C63 1.396(6)
C62 C64 1.391(7)
C63 C65 1.376(7)
C64 C66 1.399(7)
C65 C66 1.392(8)
C66 C67 1.484(8)
C67 C68 1.552(8)
C68 C69 1.507(10)
C69 C70 1.498(11)
C71 C72 1.370(7)
C71 C73 1.394(7)
C72 C74 1.406(7)
C73 C75 1.393(7)
C74 C76 1.396(8)
C75 C76 1.365(8)
C76 C77 1.513(7)
C77 C78 1.437(8)
C78 C79 1.516(7)
C79 C80 1.514(9)
C81 C82 1.396(7)
C81 C83 1.406(6)
C82 C84 1.393(8)
C83 C85 1.387(8)
C84 C86 1.395(7)
C85 C86 1.375(8)
C86 C87 1.519(8)
C87 C88 1.472(10)
C88 C89 1.548(11)
C89 C90 1.580(14)
C89 C90B 1.598(19)
C91 C93 1.399(6)
C91 C92 1.410(6)
C92 C94 1.373(7)
C93 C95 1.387(7)
C94 C96 1.375(7)
C95 C96 1.408(7)
C96 C97 1.515(8)
C97 C98B 1.666(18)
C97 C98 1.717(17)
C98 C99 1.476(18)
C99 C100 1.59(3)
C98B C99B 1.527(18)
C99B C10B 1.62(4)
C101 C102 1.390(7)
C101 C103 1.401(6)
C102 C104 1.376(7)
C103 C105 1.393(8)
C104 C106 1.406(8)
C105 C106 1.376(8)
C106 C107 1.494(8)
C107 C108 1.508(10)
C108 C109 1.457(12)
C109 C110 1.392(13)
C111 C112 1.442(7)
C111 C115 1.452(7)
C111 C116 1.479(6)
C111 Fe3 2.165(4)
C112 C113 1.430(6)
C112 C126 1.485(7)
C112 Fe3 2.186(5)
C113 C114 1.438(7)
C113 C136 1.481(7)
C113 Fe3 2.147(5)
C114 C115 1.449(6)
C114 C146 1.493(6)
C114 Fe3 2.136(4)
C115 C156 1.490(8)
C115 Fe3 2.146(5)
C116 C117 1.384(7)
C116 C118 1.409(7)
C117 C119 1.390(7)
C118 C120 1.392(6)
C119 C121 1.389(8)
C120 C121 1.396(8)
C121 C122 1.503(7)
C122 C123 1.494(9)
C123 C124 1.536(8)
C124 C125 1.425(11)
C126 C127 1.369(8)
C126 C128 1.412(7)
C127 C129 1.398(8)
C128 C130 1.370(9)
C129 C131 1.402(8)
C130 C131 1.383(10)
C131 C132 1.532(9)
C132 C133 1.474(9)
C133 C134 1.526(11)
C134 C135 1.507(12)
C136 C138 1.392(7)
C136 C137 1.399(7)
C137 C139 1.384(7)
C138 C140 1.361(7)
C139 C141 1.369(8)
C140 C141 1.401(8)
C141 C142 1.511(8)
C142 C143 1.469(9)
C143 C144 1.491(8)
C144 C145 1.457(15)
C144 C14B 1.528(16)
C146 C148 1.395(6)
C146 C147 1.396(7)
C147 C149 1.396(7)
C148 C150 1.383(7)
C149 C151 1.401(7)
C150 C151 1.369(8)
C151 C152 1.509(7)
C152 C15A 1.434(16)
C152 C153 1.544(14)
C153 C154 1.447(15)
C154 C155 1.484(17)
C15A C15B 1.444(17)
C15B C15C 1.503(19)
C156 C158 1.396(7)
C156 C157 1.398(7)
C157 C159 1.371(8)
C158 C160 1.348(8)
C159 C161 1.378(9)
C160 C161 1.414(9)
C161 C162 1.509(10)
C162 C163 1.590(15)
C162 C16A 1.632(18)
C163 C164 1.486(17)
C164 C165 1.33(2)
C16A C16B 1.499(19)
C16B C16C 1.37(2)
Fe1 As4 2.3907(9)
Fe1 As1 2.3954(9)
Fe1 As5 2.4001(9)
Fe1 As2 2.4230(8)
Fe2 As5 2.3760(8)
Fe2 As3 2.4092(9)
Fe2 As6 2.4108(8)
Fe2 As2 2.4108(9)
Fe3 As4 2.3947(8)
Fe3 As6 2.3999(9)
Fe3 As1 2.4036(9)
Fe3 As3 2.4090(8)
As1 As3 2.5757(6)
As1 As2 2.5779(7)
As1 As4 2.7891(8)
As2 As3 2.5589(7)
As2 As5 2.7343(8)
As3 As6 2.7818(8)
As4 As6 2.5665(6)
As4 As5 2.5740(7)
As5 As6 2.5821(7)
N1 C166 0.780(15)
C166 C167 1.43(2)

loop_
_exptl_oxdiff_crystal_face_indexfrac_h
_exptl_oxdiff_crystal_face_indexfrac_k
_exptl_oxdiff_crystal_face_indexfrac_l
_exptl_oxdiff_crystal_face_x
_exptl_oxdiff_crystal_face_y
_exptl_oxdiff_crystal_face_z
0.0005 0.9996 -0.0004 0.0028 -0.0395 -0.0764
-0.0005 -0.9996 0.0004 -0.0028 0.0395 0.0764
0.0003 0.0003 0.9997 -0.0684 -0.0143 -0.0204
-0.0003 -0.0003 -0.9997 0.0684 0.0143 0.0204
1.0007 -0.0005 -0.0003 -0.0274 0.0522 -0.0831
-1.0007 0.0005 0.0003 0.0274 -0.0522 0.0831
-1.0002 1.0002 -0.0000 0.0302 -0.0917 0.0067
1.0002 -1.0002 0.0000 -0.0302 0.0917 -0.0067
